data_7244135
loop_
_publ_author_name
'Xu, Xi'
'Zhang, Yanping'
'Ying, Jun'
'Jin, Liang'
'Tian, Aixiang'
'Wang, Xiuli'

_publ_section_title
;
 Five POM-based compounds modified by mono- and bis-triazole derivatives:
 photocatalytic, electrochemical and supercapacitor properties
;
_journal_name_full CrystEngComm
_journal_paper_doi 10.1039/D1CE01596F
_journal_year 2022
_chemical_formula_moiety 'O40 P W12, C60 H74 Cu6 N30 O48 P W12'
_chemical_formula_sum 'C60 H74 Cu6 N30 O88 P2 W24'
_chemical_formula_weight 7479.07
_space_group_crystal_system triclinic
_space_group_IT_number 2
_space_group_name_Hall '-P 1'
_space_group_name_H-M_alt 'P -1'
_atom_sites_solution_hydrogens mixed
_atom_sites_solution_primary dual
_audit_block_doi 10.5517/ccdc.csd.cc28zkzt
_audit_creation_date 2021-08-17
_audit_creation_method
;
Olex2 1.3
(compiled 2020.11.12 svn.r5f609507 for OlexSys, GUI svn.r6272)
;
_audit_update_record
;
2021-10-09 deposited with the CCDC.	2022-01-04 downloaded from the CCDC.
;
_cell_angle_alpha 78.479(2)
_cell_angle_beta 89.827(2)
_cell_angle_gamma 76.701(2)
_cell_formula_units_Z 1
_cell_length_a 12.4291(9)
_cell_length_b 12.7620(10)
_cell_length_c 25.4693(19)
_cell_measurement_reflns_used 3461
_cell_measurement_temperature 296.15
_cell_measurement_theta_max 24.98
_cell_measurement_theta_min 2.33
_cell_volume 3848.5(5)
_computing_cell_refinement 'SAINT v8.34A (Bruker, 2013)'
_computing_data_reduction 'SAINT v8.34A (Bruker, 2013)'
_computing_molecular_graphics 'Olex2 1.3 (Dolomanov et al., 2009)'
_computing_publication_material 'Olex2 1.3 (Dolomanov et al., 2009)'
_computing_structure_refinement 'SHELXL 2018/3 (Sheldrick, 2015)'
_computing_structure_solution 'SHELXT 2014/5 (Sheldrick, 2014)'
_diffrn_ambient_temperature 296.15
_diffrn_measured_fraction_theta_full 0.998
_diffrn_measured_fraction_theta_max 0.998
_diffrn_measurement_device_type 'Bruker APEX-II CCD'
_diffrn_measurement_method '\f and \w scans'
_diffrn_radiation_monochromator graphite
_diffrn_radiation_type MoK\a
_diffrn_radiation_wavelength 0.71073
_diffrn_reflns_av_R_equivalents 0.0486
_diffrn_reflns_av_unetI/netI 0.0933
_diffrn_reflns_Laue_measured_fraction_full 0.998
_diffrn_reflns_Laue_measured_fraction_max 0.998
_diffrn_reflns_limit_h_max 14
_diffrn_reflns_limit_h_min -13
_diffrn_reflns_limit_k_max 15
_diffrn_reflns_limit_k_min -13
_diffrn_reflns_limit_l_max 30
_diffrn_reflns_limit_l_min -30
_diffrn_reflns_number 22269
_diffrn_reflns_point_group_measured_fraction_full 0.998
_diffrn_reflns_point_group_measured_fraction_max 0.998
_diffrn_reflns_theta_full 25.067
_diffrn_reflns_theta_max 25.067
_diffrn_reflns_theta_min 0.817
_diffrn_source_current 30.0
_diffrn_source_power 1.2
_diffrn_source_voltage 40.0
_diffrn_standards_number 0
_exptl_absorpt_coefficient_mu 18.773
_exptl_absorpt_correction_T_max 0.7452
_exptl_absorpt_correction_T_min 0.4931
_exptl_absorpt_correction_type multi-scan
_exptl_absorpt_process_details
;
SADABS-2014/5 (Bruker,2014/5) was used for absorption correction.
wR2(int) was 0.1164 before and 0.0367 after correction.
The Ratio of minimum to maximum transmission is 0.6617.
The \l/2 correction factor is 0.00150.
;
_exptl_crystal_colour blue
_exptl_crystal_density_diffrn 3.227
_exptl_crystal_description block
_exptl_crystal_F_000 3328
_exptl_crystal_size_max 0.19
_exptl_crystal_size_mid 0.17
_exptl_crystal_size_min 0.15
_refine_diff_density_max 2.257
_refine_diff_density_min -2.749
_refine_diff_density_rms 0.333
_refine_ls_extinction_method none
_refine_ls_goodness_of_fit_ref 1.052
_refine_ls_hydrogen_treatment constr
_refine_ls_matrix_type full
_refine_ls_number_parameters 995
_refine_ls_number_reflns 13648
_refine_ls_number_restraints 780
_refine_ls_restrained_S_all 1.040
_refine_ls_R_factor_all 0.1058
_refine_ls_R_factor_gt 0.0608
_refine_ls_shift/su_max 0.001
_refine_ls_shift/su_mean 0.000
_refine_ls_structure_factor_coef Fsqd
_refine_ls_weighting_details 'w=1/[\s^2^(Fo^2^)+(0.0704P)^2^+23.4274P] where P=(Fo^2^+2Fc^2^)/3'
_refine_ls_weighting_scheme calc
_refine_ls_wR_factor_gt 0.1411
_refine_ls_wR_factor_ref 0.1591
_reflns_Friedel_coverage 0.000
_reflns_number_gt 8498
_reflns_number_total 13648
_reflns_threshold_expression 'I > 2\s(I)'
_cod_data_source_file d1ce01596f2.cif
_cod_data_source_block 2_CCDC3
_cod_database_code 7244135
_shelx_shelxl_version_number 2018/3
_shelx_space_group_comment
;
The symmetry employed for this shelxl refinement is uniquely defined
by the following loop, which should always be used as a source of
symmetry information in preference to the above space-group names.
They are only intended as comments.
;
_shelx_estimated_absorpt_t_max 0.6079
_shelx_estimated_absorpt_t_min 0.5568
_olex2_refinement_description
;
1. Fixed Uiso
 At 1.2 times of:
  All C(H) groups, All C(H,H) groups
 At 1.5 times of:
  All O(H) groups, All O(H,H) groups
2. Uiso/Uaniso restraints and constraints
All non-hydrogen atoms have similar U: within 2A with sigma of 0.02 and sigma
for terminal atoms of 0.04 within 2A
C5: within 2A with sigma of 0.001 and sigma for terminal atoms of 0.002 within
2A
Uanis(O30) \\sim Ueq, Uanis(P2) \\sim Ueq: with sigma of 0.01 and sigma for
terminal atoms of 0.02
Uanis(P2) \\sim Ueq, Uanis(O32) \\sim Ueq: with sigma of 0.001 and sigma for
terminal atoms of 0.002
Uanis(C24) \\sim Ueq, Uanis(C18) \\sim Ueq: with sigma of 0.01 and sigma for
terminal atoms of 0.02
Uanis(O27) \\sim Ueq: with sigma of 0.01 and sigma for terminal atoms of 0.02
Uanis(O17) \\sim Ueq, Uanis(O16) \\sim Ueq: with sigma of 0.01 and sigma for
terminal atoms of 0.02
Uanis(O7) \\sim Ueq: with sigma of 0.001 and sigma for terminal atoms of 0.002
Uanis(W10) \\sim Ueq: with sigma of 0.01 and sigma for terminal atoms of 0.02
Uanis(C5) \\sim Ueq, Uanis(C9) \\sim Ueq: with sigma of 0.01 and sigma for
terminal atoms of 0.02
3. Others
 Fixed Sof: W1(0.5) O30(0.5) O32(0.5) O27(0.5) O31(0.5) O17(0.5) O16(0.5)
 O19(0.5) O20(0.5) W13(0.5)
4.a Riding coordinates:
 O46(H46A), O46(H46B), C11(H11)
4.b Rotating group:
 O48(H48A,H48B)
4.c Ternary CH refined with riding coordinates:
 O47(H47)
4.d Secondary CH2 refined with riding coordinates:
 C18(H18A,H18B), C24(H24A,H24B), C6(H6A,H6B), C13(H13A,H13B), C3(H3A,H3B)
4.e Aromatic/amide H refined with riding coordinates:
 C23(H23), C4(H4), C14(H14), C16(H16), C21(H21), C15(H15), C5(H5), C8(H8),
 C26(H26), C20(H20), C17(H17), C10(H10), C27(H27), C30(H30), C2(H2), C9(H9),
 C1(H1), C29(H29), C22(H22)
4.f X=CH2 refined with riding coordinates:
 O45(H45A,H45B)
;
_smtbx_masks_void_probe_radius 1.2
_smtbx_masks_void_truncation_radius 1.2
_olex2_submission_special_instructions 'No special instructions were received'

loop_
_space_group_symop_operation_xyz
'x, y, z'
'-x, -y, -z'

loop_
_atom_site_label
_atom_site_type_symbol
_atom_site_fract_x
_atom_site_fract_y
_atom_site_fract_z
_atom_site_U_iso_or_equiv
_atom_site_adp_type
_atom_site_occupancy
_atom_site_site_symmetry_order
_atom_site_calc_flag
_atom_site_refinement_flags_posn
_atom_site_refinement_flags_adp
_atom_site_refinement_flags_occupancy
_atom_site_disorder_assembly
_atom_site_disorder_group
W9 W 0.32453(7) 0.69722(7) 0.56262(3) 0.0285(2) Uani 1 1 d . U . . .
W8 W 0.47013(8) 0.44001(7) 0.64108(3) 0.0315(2) Uani 1 1 d . U . . .
W4 W 0.78489(7) 0.44184(7) 0.97288(3) 0.0329(2) Uani 1 1 d . U . . .
W10 W 0.20921(7) 0.55373(8) 0.47966(3) 0.0357(2) Uani 1 1 d . U . . .
W3 W 0.59071(8) 0.63326(8) 0.87780(3) 0.0397(3) Uani 1 1 d . U . . .
W12 W 0.64602(8) 0.24577(7) 0.57854(4) 0.0385(2) Uani 1 1 d . U . . .
W1 W 0.3100(10) 0.7011(7) 0.9060(5) 0.0256(10) Uani 0.5 1 d . U P A 1
W11 W 0.35877(9) 0.29624(8) 0.55695(4) 0.0471(3) Uani 1 1 d . U . . .
W7 W 0.61734(9) 0.64132(8) 0.58306(4) 0.0445(3) Uani 1 1 d . U . . .
W6 W 0.31603(8) 0.40671(9) 0.92744(4) 0.0466(3) Uani 1 1 d . U . . .
W5 W 0.59570(9) 0.34571(9) 0.90037(4) 0.0524(3) Uani 1 1 d . U . . .
W2 W 0.49555(10) 0.78323(9) 0.97797(5) 0.0646(4) Uani 1 1 d . U . . .
Cu1 Cu 0.1189(2) 0.45847(19) 0.80834(9) 0.0281(6) Uani 1 1 d . . . . .
Cu3 Cu 0.0389(2) 0.4543(2) 0.67650(10) 0.0344(6) Uani 1 1 d . U . . .
Cu2 Cu -0.0463(2) 0.6788(2) 0.72997(10) 0.0329(6) Uani 1 1 d . U . . .
P1 P 0.500000 0.500000 1.000000 0.0189(15) Uani 1 2 d S U P A .
O47 O -0.0066(11) 0.5163(10) 0.7374(5) 0.026(3) Uani 1 1 d . U . . .
H47 H -0.072735 0.490732 0.749550 0.039 Uiso 1 1 calc R U . . .
N3 N 0.3264(13) 0.2275(14) 0.7382(6) 0.031(4) Uani 1 1 d . U . . .
O29 O 0.3287(11) 0.7785(12) 0.4932(5) 0.037(3) Uani 1 1 d . U . . .
N1 N 0.2085(13) 0.3505(13) 0.7678(6) 0.026(4) Uani 1 1 d . U . . .
N8 N -0.0521(14) 0.6931(13) 0.6516(6) 0.031(4) Uani 1 1 d . U . . .
N6 N 0.3180(14) -0.3357(14) 0.7383(7) 0.034(4) Uani 1 1 d . U . . .
N13 N 0.0210(12) 0.5778(13) 0.8418(6) 0.026(4) Uani 1 1 d . U . . .
O38 O 0.4574(13) 0.4138(13) 0.7070(5) 0.048(4) Uani 1 1 d . U . . .
O42 O 0.2889(15) 0.1965(15) 0.5875(7) 0.063(5) Uani 1 1 d . U . . .
N14 N -0.0529(13) 0.6603(14) 0.8089(6) 0.031(4) Uani 1 1 d . U . . .
O35 O 0.0696(13) 0.5811(14) 0.4694(6) 0.049(4) Uani 1 1 d . U . . .
N7 N -0.0194(13) 0.6018(12) 0.6289(6) 0.026(4) Uani 1 1 d . U . . .
O48 O 0.0833(13) 0.3904(14) 0.6141(6) 0.052(4) Uani 1 1 d . U . . .
H48A H 0.038299 0.350278 0.607996 0.077 Uiso 1 1 d R U . . .
H48B H 0.074839 0.441073 0.584614 0.077 Uiso 1 1 d R U . . .
O33 O 0.2423(13) 0.6761(14) 0.4321(6) 0.051(4) Uani 1 1 d . U . . .
N15 N -0.0783(14) 0.6788(12) 0.8920(6) 0.029(4) Uani 1 1 d . U . . .
N5 N 0.2035(13) -0.4292(13) 0.7725(6) 0.028(4) Uani 1 1 d . U . . .
N2 N 0.1687(13) 0.3418(13) 0.7182(6) 0.028(4) Uani 1 1 d . U . . .
N4 N 0.1427(13) -0.3400(14) 0.7362(7) 0.035(4) Uani 1 1 d . U . . .
O24 O 0.5751(13) 0.5306(13) 0.6352(7) 0.054(4) Uani 1 1 d . U . . .
C23 C 0.0024(16) 0.5917(15) 0.8909(8) 0.028(4) Uani 1 1 d . U . . .
H23 H 0.041373 0.545814 0.921269 0.033 Uiso 1 1 calc R U . . .
O23 O 0.6747(12) 0.7084(12) 0.6230(6) 0.045(4) Uani 1 1 d . U . . .
O14 O 0.7797(14) 0.5408(13) 1.0189(6) 0.055(4) Uani 1 1 d . U . . .
O22 O 0.6323(13) 0.6957(14) 0.8200(6) 0.056(5) Uani 1 1 d . U . . .
N10 N 0.0334(16) 0.3456(15) 0.8417(8) 0.045(4) Uani 1 1 d . U . . .
O13 O 0.7255(13) 0.5629(13) 0.9161(6) 0.051(4) Uani 1 1 d . U . . .
N9 N -0.0759(13) 0.7469(13) 0.5654(6) 0.028(3) Uani 1 1 d . U . . .
O46 O -0.0722(13) 0.8470(11) 0.7194(6) 0.051(4) Uani 1 1 d . . . . .
H46A H -0.030926 0.839950 0.733987 0.077 Uiso 1 1 d R U . . .
H46B H -0.135576 0.844490 0.723237 0.077 Uiso 1 1 d R U . . .
C7 C 0.4196(15) 0.0383(16) 0.7273(8) 0.025(4) Uani 1 1 d . U . . .
C4 C 0.3034(18) 0.2767(18) 0.7797(8) 0.036(5) Uani 1 1 d . U . . .
H4 H 0.346255 0.261709 0.811350 0.043 Uiso 1 1 calc R U . . .
O7 O 0.2917(13) 0.5554(13) 0.8930(7) 0.056(4) Uani 1 1 d . U . . .
C19 C -0.0543(15) 0.9119(16) 0.5046(7) 0.028(4) Uani 1 1 d . U . . .
O5 O 0.2205(14) 0.6676(12) 0.9658(6) 0.050(4) Uani 1 1 d . U . . .
O3 O 0.6280(14) 0.7233(16) 1.0215(8) 0.079(6) Uani 1 1 d . U . . .
O10 O 0.5850(14) 0.4960(15) 0.8644(7) 0.066(5) Uani 1 1 d . U . . .
C14 C 0.3064(18) -0.4215(17) 0.7732(9) 0.035(4) Uani 1 1 d . U . . .
H14 H 0.363094 -0.470246 0.795487 0.041 Uiso 1 1 calc R U . . .
O41 O 0.5083(13) 0.2147(13) 0.5718(7) 0.056(4) Uani 1 1 d . U . . .
O18 O 0.4385(13) 0.6735(15) 0.8662(7) 0.061(4) Uani 1 1 d . U . . .
O12 O 0.7293(15) 0.3533(14) 0.9337(7) 0.062(4) Uani 1 1 d . U . . .
C12 C 0.4167(18) -0.1815(17) 0.7220(8) 0.033(4) Uani 1 1 d . U . . .
O37 O 0.2215(12) 0.6301(13) 0.5357(6) 0.047(4) Uani 1 1 d . U . . .
N12 N -0.0361(18) 0.2245(16) 0.8950(8) 0.053(5) Uani 1 1 d . U . . .
O44 O 0.3631(17) 0.2755(14) 0.4844(7) 0.079(6) Uani 1 1 d . U . . .
O40 O 0.3782(12) 0.3636(12) 0.6178(6) 0.046(4) Uani 1 1 d . U . . .
O2 O 0.4182(14) 0.7642(17) 1.0416(8) 0.083(6) Uani 1 1 d . U . . .
C16 C -0.0341(16) 0.6372(16) 0.5773(8) 0.029(4) Uani 1 1 d . U . . .
H16 H -0.017990 0.592901 0.552063 0.035 Uiso 1 1 calc R U . . .
O34 O 0.2630(16) 0.4715(14) 0.4286(6) 0.073(5) Uani 1 1 d . U . . .
O36 O 0.2370(17) 0.4227(15) 0.5341(7) 0.081(5) Uani 1 1 d . U . . .
O21 O 0.5780(13) 0.7403(16) 0.9181(8) 0.068(4) Uani 1 1 d . U . . .
C18 C -0.1095(17) 0.8225(17) 0.5107(8) 0.032(4) Uani 1 1 d . U . . .
H18A H -0.089187 0.781556 0.482557 0.038 Uiso 1 1 calc R U . . .
H18B H -0.189098 0.851426 0.507958 0.038 Uiso 1 1 calc R U . . .
O15 O 0.9196(12) 0.4138(12) 0.9622(7) 0.054(5) Uani 1 1 d . U . . .
O26 O 0.3585(13) 0.5699(13) 0.6189(7) 0.056(4) Uani 1 1 d . U . . .
O39 O 0.5911(13) 0.3228(13) 0.6341(7) 0.053(4) Uani 1 1 d . U . . .
O43 O 0.7162(16) 0.1221(14) 0.6165(7) 0.074(6) Uani 1 1 d . U . . .
C24 C -0.1299(19) 0.7256(17) 0.9381(9) 0.038(5) Uani 1 1 d . U . . .
H24A H -0.208839 0.730012 0.936762 0.046 Uiso 1 1 calc R U . . .
H24B H -0.098395 0.677576 0.971605 0.046 Uiso 1 1 calc R U . . .
O45 O -0.2446(15) 0.698(2) 0.7268(8) 0.125(11) Uani 1 1 d . . . . .
H45A H -0.282448 0.706940 0.694110 0.187 Uiso 1 1 calc R U . . .
H45B H -0.283012 0.695671 0.758235 0.187 Uiso 1 1 calc R U . . .
O1 O 0.4917(16) 0.9298(16) 0.9654(9) 0.079(6) Uani 1 1 d . U . . .
O4 O 0.3613(13) 0.7869(15) 0.9367(7) 0.064(4) Uani 1 1 d . U . . .
C21 C -0.0540(17) 1.1018(17) 0.5100(9) 0.038(5) Uani 1 1 d . U . . .
H21 H -0.091080 1.168600 0.517791 0.045 Uiso 1 1 calc R U . . .
C15 C 0.2156(18) -0.2843(19) 0.7171(9) 0.040(5) Uani 1 1 d . U . . .
H15 H 0.199005 -0.218084 0.692239 0.048 Uiso 1 1 calc R U . . .
C5 C 0.2418(16) 0.2679(16) 0.7028(8) 0.029(4) Uani 1 1 d . U . . .
H5 H 0.236471 0.245096 0.670582 0.034 Uiso 1 1 calc R U . . .
C25 C -0.1103(17) 0.8374(18) 0.9357(9) 0.037(4) Uani 1 1 d . U . . .
C8 C 0.371(2) -0.025(2) 0.7659(9) 0.048(5) Uani 1 1 d . U . . .
H8 H 0.337750 0.004100 0.794242 0.058 Uiso 1 1 calc R U . . .
O28 O 0.2416(15) 0.7915(13) 0.5933(7) 0.065(5) Uani 1 1 d . U . . .
O8 O 0.2231(15) 0.3710(16) 0.8898(7) 0.069(5) Uani 1 1 d . U . . .
O6 O 0.2153(13) 0.7798(14) 0.8600(6) 0.057(4) Uani 1 1 d . U . . .
C26 C -0.1910(18) 0.9127(19) 0.9540(10) 0.044(5) Uani 1 1 d . U . . .
H26 H -0.256473 0.895293 0.966339 0.053 Uiso 1 1 calc R U . . .
C20 C -0.1095(17) 1.0167(17) 0.5134(8) 0.035(5) Uani 1 1 d . U . . .
H20 H -0.183828 1.029365 0.521489 0.042 Uiso 1 1 calc R U . . .
C6 C 0.4316(16) 0.1471(17) 0.7321(10) 0.039(5) Uani 1 1 d . U . . .
H6A H 0.466717 0.177694 0.700542 0.047 Uiso 1 1 calc R U . . .
H6B H 0.480906 0.138804 0.762906 0.047 Uiso 1 1 calc R U . . .
O25 O 0.4612(13) 0.7205(12) 0.5768(7) 0.052(4) Uani 1 1 d . U . . .
C28 C -0.0794(19) 1.0463(19) 0.9367(9) 0.042(5) Uani 1 1 d . U . . .
C17 C -0.0822(17) 0.7779(18) 0.6114(8) 0.035(5) Uani 1 1 d . U . . .
H17 H -0.105168 0.850515 0.615196 0.042 Uiso 1 1 calc R U . . .
C11 C 0.4519(19) -0.1140(19) 0.6814(9) 0.044(5) Uani 1 1 d . U . . .
H11 H 0.482423 -0.160802 0.656491 0.053 Uiso 1 1 d R U . . .
C10 C 0.4588(18) -0.0060(17) 0.6828(8) 0.037(5) Uani 1 1 d . U . . .
H10 H 0.488733 0.035174 0.654663 0.045 Uiso 1 1 calc R U . . .
C13 C 0.4195(17) -0.2973(15) 0.7224(8) 0.031(4) Uani 1 1 d . U . . .
H13A H 0.480169 -0.342496 0.746606 0.037 Uiso 1 1 calc R U . . .
H13B H 0.436331 -0.310545 0.686766 0.037 Uiso 1 1 calc R U . . .
N11 N -0.0609(18) 0.338(2) 0.8158(9) 0.067(6) Uani 1 1 d . U . . .
C3 C -0.058(2) 0.1542(18) 0.9431(9) 0.047(6) Uani 1 1 d . U . . .
H3A H -0.122120 0.193776 0.958807 0.056 Uiso 1 1 calc R U . . .
H3B H 0.004354 0.139433 0.968337 0.056 Uiso 1 1 calc R U . . .
C27 C -0.172(2) 1.014(2) 0.9535(10) 0.050(5) Uani 1 1 d . U . . .
H27 H -0.227551 1.064867 0.965628 0.060 Uiso 1 1 calc R U . . .
C30 C -0.0170(18) 0.8688(19) 0.9178(9) 0.042(5) Uani 1 1 d . U . . .
H30 H 0.037220 0.819002 0.904303 0.051 Uiso 1 1 calc R U . . .
O9 O 0.4419(14) 0.3751(17) 0.8894(8) 0.080(5) Uani 1 1 d . U . . .
C2 C -0.106(2) 0.264(2) 0.8500(11) 0.069(6) Uani 1 1 d . U . . .
H2 H -0.171468 0.244846 0.843877 0.083 Uiso 1 1 calc R U . . .
C9 C 0.370(2) -0.136(2) 0.7627(10) 0.057(6) Uani 1 1 d . U . . .
H9 H 0.337026 -0.177176 0.789259 0.068 Uiso 1 1 calc R U . . .
C1 C 0.046(2) 0.2765(18) 0.8881(10) 0.045(5) Uani 1 1 d . U . . .
H1 H 0.103854 0.265386 0.912997 0.054 Uiso 1 1 calc R U . . .
C29 C 0.0003(19) 0.968(2) 0.9189(9) 0.047(5) Uani 1 1 d . U . . .
H29 H 0.066842 0.984019 0.907509 0.056 Uiso 1 1 calc R U . . .
C22 C -0.1122(17) 0.7206(16) 0.8418(9) 0.036(5) Uani 1 1 d . U . . .
H22 H -0.168924 0.782923 0.830478 0.043 Uiso 1 1 calc R U . . .
O11 O 0.6405(18) 0.2748(17) 0.8542(8) 0.089(7) Uani 1 1 d . U . . .
P2 P 0.500000 0.500000 0.500000 0.0139(13) Uani 1 2 d S U P . .
O30 O 0.598(2) 0.415(2) 0.5072(10) 0.024(5) Uani 0.5 1 d . U P . .
O32 O 0.4926(19) 0.5943(19) 0.4513(9) 0.019(5) Uani 0.5 1 d . U P . .
O27 O 0.476(2) 0.551(2) 0.5479(10) 0.026(6) Uani 0.5 1 d . U P . .
O31 O 0.396(2) 0.450(2) 0.4894(10) 0.030(6) Uani 0.5 1 d . U P . .
O17 O 0.415(2) 0.514(2) 1.0427(9) 0.021(5) Uani 0.5 1 d . U P . .
O16 O 0.6191(19) 0.472(2) 1.0224(9) 0.024(5) Uani 0.5 1 d . U P . .
O19 O 0.479(2) 0.609(2) 0.9560(10) 0.032(6) Uani 0.5 1 d . U P . .
O20 O 0.483(2) 0.404(2) 0.9715(10) 0.029(6) Uani 0.5 1 d . U P . .
W13 W 0.3017(9) 0.6821(7) 0.9050(5) 0.050(2) Uani 0.5 1 d . U P A 2

loop_
_atom_site_aniso_label
_atom_site_aniso_U_11
_atom_site_aniso_U_22
_atom_site_aniso_U_33
_atom_site_aniso_U_23
_atom_site_aniso_U_13
_atom_site_aniso_U_12
W9 0.0303(5) 0.0275(5) 0.0281(5) -0.0151(4) 0.0023(4) 0.0005(4)
W8 0.0458(5) 0.0370(5) 0.0161(4) -0.0088(4) 0.0064(4) -0.0153(4)
W4 0.0250(4) 0.0406(5) 0.0257(5) -0.0009(4) 0.0074(4) 0.0020(4)
W10 0.0316(5) 0.0439(6) 0.0253(5) -0.0093(4) 0.0029(4) 0.0055(4)
W3 0.0366(5) 0.0576(6) 0.0203(5) 0.0007(4) 0.0089(4) -0.0093(5)
W12 0.0446(6) 0.0306(5) 0.0359(5) -0.0065(4) 0.0044(4) -0.0002(4)
W1 0.0283(19) 0.0222(14) 0.025(2) -0.0024(13) -0.0035(14) -0.0052(12)
W11 0.0715(7) 0.0345(6) 0.0399(6) -0.0124(5) 0.0239(5) -0.0177(5)
W7 0.0689(7) 0.0358(6) 0.0302(5) -0.0157(4) -0.0034(5) -0.0074(5)
W6 0.0399(6) 0.0654(7) 0.0363(6) -0.0103(5) 0.0002(5) -0.0162(5)
W5 0.0539(6) 0.0608(7) 0.0353(6) -0.0175(5) 0.0121(5) 0.0077(5)
W2 0.0606(7) 0.0462(7) 0.0771(9) -0.0057(6) 0.0157(7) 0.0011(6)
Cu1 0.0359(14) 0.0259(13) 0.0207(13) -0.0069(11) 0.0058(11) -0.0017(11)
Cu3 0.0432(16) 0.0316(15) 0.0238(13) -0.0096(11) -0.0005(12) 0.0036(12)
Cu2 0.0437(15) 0.0323(14) 0.0196(13) -0.0082(11) 0.0001(11) -0.0002(12)
P1 0.019(3) 0.024(4) 0.012(3) -0.007(3) 0.001(3) 0.000(3)
O47 0.035(7) 0.026(7) 0.015(6) -0.007(5) 0.008(5) -0.001(6)
N3 0.034(8) 0.034(8) 0.025(8) -0.007(7) 0.011(7) -0.004(7)
O29 0.040(8) 0.047(8) 0.024(7) -0.006(6) -0.002(6) -0.014(7)
N1 0.039(8) 0.027(8) 0.008(7) 0.000(6) 0.007(7) 0.000(7)
N8 0.044(8) 0.023(7) 0.022(7) -0.004(6) 0.008(7) -0.003(7)
N6 0.036(8) 0.041(8) 0.023(8) -0.016(7) -0.003(7) 0.000(7)
N13 0.025(8) 0.027(8) 0.024(8) -0.008(7) 0.008(7) -0.002(7)
O38 0.057(10) 0.054(10) 0.016(7) 0.000(7) -0.004(7) 0.016(8)
O42 0.072(12) 0.077(12) 0.049(10) -0.023(9) 0.021(9) -0.025(10)
N14 0.025(7) 0.035(8) 0.024(7) -0.003(7) 0.007(6) 0.008(7)
O35 0.053(10) 0.081(12) 0.032(9) -0.028(8) 0.006(7) -0.037(9)
N7 0.032(8) 0.021(8) 0.026(8) -0.006(7) 0.002(7) -0.006(7)
O48 0.055(10) 0.061(11) 0.039(9) -0.034(8) -0.015(8) 0.008(8)
O33 0.058(9) 0.075(10) 0.024(8) -0.016(7) 0.018(7) -0.023(8)
N15 0.043(8) 0.015(7) 0.024(7) -0.008(6) 0.008(7) 0.005(6)
N5 0.033(8) 0.033(8) 0.018(8) -0.009(7) 0.003(7) -0.005(7)
N2 0.034(8) 0.030(8) 0.021(8) -0.007(7) 0.002(7) -0.008(7)
N4 0.025(8) 0.041(9) 0.034(9) -0.012(7) -0.010(7) 0.001(7)
O24 0.050(8) 0.045(8) 0.060(9) 0.012(7) -0.022(7) -0.015(7)
C23 0.037(9) 0.018(8) 0.026(9) -0.005(8) 0.010(8) -0.003(8)
O23 0.042(9) 0.043(9) 0.044(9) -0.009(8) -0.013(7) 0.002(7)
O14 0.079(11) 0.050(9) 0.030(8) -0.003(7) 0.008(8) -0.010(8)
O22 0.048(10) 0.084(12) 0.030(9) 0.019(9) 0.006(8) -0.027(9)
N10 0.053(10) 0.041(9) 0.043(10) 0.002(8) 0.015(9) -0.027(8)
O13 0.051(8) 0.060(9) 0.038(8) -0.007(7) -0.025(7) -0.005(7)
N9 0.026(7) 0.034(8) 0.025(7) -0.003(7) -0.006(6) -0.015(6)
O46 0.067(11) 0.023(8) 0.057(11) -0.005(8) -0.008(9) 0.001(8)
C7 0.018(8) 0.027(8) 0.035(9) -0.011(7) 0.010(7) -0.010(7)
C4 0.047(10) 0.046(10) 0.016(9) -0.009(8) 0.006(8) -0.010(9)
O7 0.056(4) 0.056(4) 0.055(4) -0.0113(13) 0.0031(10) -0.0130(13)
C19 0.025(9) 0.034(9) 0.016(8) 0.005(8) -0.005(7) 0.004(8)
O5 0.067(9) 0.037(8) 0.042(8) -0.008(7) 0.023(7) -0.002(7)
O3 0.056(10) 0.088(12) 0.069(11) 0.007(10) 0.036(9) 0.011(9)
O10 0.061(9) 0.080(10) 0.043(8) 0.005(8) -0.027(8) -0.005(8)
C14 0.041(10) 0.034(10) 0.034(10) -0.005(8) -0.002(9) -0.021(9)
O41 0.050(8) 0.050(8) 0.084(10) -0.040(8) 0.031(8) -0.020(7)
O18 0.044(7) 0.074(9) 0.068(8) -0.032(7) 0.010(7) -0.006(7)
O12 0.078(9) 0.052(9) 0.046(8) 0.001(7) -0.024(8) -0.004(8)
C12 0.045(9) 0.031(9) 0.026(9) -0.011(8) 0.005(8) -0.009(8)
O37 0.045(8) 0.054(8) 0.039(8) -0.001(7) -0.002(7) -0.014(7)
N12 0.070(11) 0.047(10) 0.043(9) -0.006(8) 0.008(9) -0.017(9)
O44 0.117(13) 0.050(10) 0.048(10) -0.006(8) 0.034(10) 0.021(10)
O40 0.049(8) 0.045(8) 0.061(9) -0.036(7) 0.027(7) -0.023(7)
O2 0.045(9) 0.091(12) 0.081(12) 0.025(10) 0.025(9) 0.014(9)
C16 0.035(9) 0.032(9) 0.020(9) -0.010(8) 0.001(8) -0.006(8)
O34 0.109(12) 0.057(10) 0.031(8) -0.019(8) 0.006(9) 0.033(10)
O36 0.106(11) 0.063(9) 0.044(9) -0.001(8) 0.022(9) 0.034(9)
O21 0.040(8) 0.093(10) 0.080(10) -0.040(9) 0.016(8) -0.015(8)
C18 0.037(7) 0.037(8) 0.020(7) -0.004(6) -0.004(6) -0.007(6)
O15 0.030(8) 0.039(9) 0.086(13) -0.008(9) 0.018(9) 0.001(7)
O26 0.059(9) 0.048(8) 0.055(9) 0.010(7) -0.009(8) -0.018(7)
O39 0.051(8) 0.060(9) 0.066(9) -0.045(7) 0.026(7) -0.024(7)
O43 0.102(14) 0.047(11) 0.057(11) -0.023(9) -0.019(10) 0.026(10)
C24 0.048(8) 0.035(8) 0.035(8) -0.016(7) 0.009(7) -0.007(7)
O45 0.045(12) 0.29(4) 0.041(12) -0.049(17) 0.018(10) -0.034(17)
O1 0.071(12) 0.072(13) 0.095(15) -0.022(12) -0.007(11) -0.013(10)
O4 0.046(8) 0.077(9) 0.066(8) -0.023(8) 0.017(7) -0.001(7)
C21 0.039(11) 0.028(11) 0.036(11) -0.003(9) 0.001(10) 0.009(9)
C15 0.038(10) 0.042(10) 0.035(10) -0.008(9) 0.000(9) -0.001(9)
C5 0.035(7) 0.034(7) 0.017(7) -0.011(6) 0.001(6) -0.002(6)
C25 0.033(9) 0.043(9) 0.035(9) -0.018(8) 0.021(8) -0.004(8)
C8 0.055(11) 0.055(11) 0.040(10) -0.017(9) 0.021(9) -0.017(10)
O28 0.089(13) 0.047(10) 0.050(10) -0.016(8) 0.038(10) 0.007(9)
O8 0.072(11) 0.087(12) 0.048(10) -0.010(9) -0.002(9) -0.024(9)
O6 0.056(8) 0.063(9) 0.029(7) 0.013(7) 0.009(7) 0.011(8)
C26 0.033(10) 0.053(11) 0.054(11) -0.020(10) 0.009(9) -0.018(9)
C20 0.026(9) 0.041(10) 0.029(9) 0.002(9) 0.001(8) 0.003(8)
C6 0.020(9) 0.043(10) 0.052(11) -0.004(9) 0.013(8) -0.009(8)
O25 0.062(9) 0.038(8) 0.059(9) 0.007(7) -0.015(8) -0.029(7)
C28 0.041(10) 0.044(11) 0.037(10) -0.017(9) -0.002(9) 0.003(9)
C17 0.038(10) 0.035(10) 0.031(10) 0.000(8) -0.001(9) -0.009(8)
C11 0.059(11) 0.042(10) 0.032(10) -0.008(9) 0.017(9) -0.011(10)
C10 0.047(10) 0.037(10) 0.029(10) -0.014(8) 0.016(9) -0.007(9)
C13 0.049(10) 0.019(9) 0.024(9) -0.002(8) -0.004(8) -0.009(8)
N11 0.060(11) 0.085(12) 0.055(11) 0.004(10) 0.003(10) -0.029(10)
C3 0.072(14) 0.037(12) 0.030(11) 0.000(10) 0.015(11) -0.016(11)
C27 0.043(11) 0.053(11) 0.051(11) -0.022(10) 0.003(10) 0.006(10)
C30 0.039(10) 0.048(11) 0.046(11) -0.030(9) 0.016(9) -0.006(9)
O9 0.052(9) 0.106(11) 0.061(9) 0.015(9) 0.010(8) -0.003(9)
C2 0.070(13) 0.076(13) 0.061(13) -0.005(11) 0.003(11) -0.023(11)
C9 0.072(9) 0.052(8) 0.052(8) -0.011(7) 0.011(7) -0.022(7)
C1 0.055(11) 0.036(10) 0.047(11) -0.009(9) 0.002(10) -0.020(9)
C29 0.036(10) 0.055(12) 0.048(11) -0.018(10) 0.015(9) -0.003(10)
C22 0.031(9) 0.025(9) 0.041(10) -0.002(8) -0.004(9) 0.010(8)
O11 0.119(16) 0.093(15) 0.058(12) -0.058(11) 0.006(12) 0.005(13)
P2 0.0150(16) 0.0137(16) 0.0136(16) -0.0040(10) 0.0003(10) -0.0036(10)
O30 0.026(8) 0.027(9) 0.021(8) -0.006(7) 0.000(7) -0.007(7)
O32 0.019(5) 0.019(5) 0.019(5) -0.0039(14) 0.0008(11) -0.0046(15)
O27 0.028(9) 0.024(9) 0.026(9) -0.011(7) -0.003(7) 0.001(7)
O31 0.030(12) 0.029(12) 0.021(12) 0.009(10) 0.001(10) 0.005(11)
O17 0.025(8) 0.026(8) 0.014(8) -0.011(7) 0.002(7) -0.002(7)
O16 0.017(8) 0.035(9) 0.020(8) -0.012(7) 0.012(7) 0.002(7)
O19 0.038(13) 0.036(13) 0.015(11) 0.003(11) 0.000(11) -0.001(11)
O20 0.020(11) 0.038(13) 0.026(12) -0.019(11) 0.000(10) 0.008(10)
W13 0.029(3) 0.069(5) 0.030(3) 0.015(3) 0.004(2) 0.015(3)

loop_
_atom_type_symbol
_atom_type_description
_atom_type_scat_dispersion_real
_atom_type_scat_dispersion_imag
_atom_type_scat_source
C C 0.0033 0.0016 'International Tables Vol C Tables 4.2.6.8 and 6.1.1.4'
H H 0.0000 0.0000 'International Tables Vol C Tables 4.2.6.8 and 6.1.1.4'
Cu Cu 0.3201 1.2651 'International Tables Vol C Tables 4.2.6.8 and 6.1.1.4'
N N 0.0061 0.0033 'International Tables Vol C Tables 4.2.6.8 and 6.1.1.4'
O O 0.0106 0.0060 'International Tables Vol C Tables 4.2.6.8 and 6.1.1.4'
P P 0.1023 0.0942 'International Tables Vol C Tables 4.2.6.8 and 6.1.1.4'
W W -0.8490 6.8722 'International Tables Vol C Tables 4.2.6.8 and 6.1.1.4'

loop_
_geom_angle_atom_site_label_1
_geom_angle_atom_site_label_2
_geom_angle_atom_site_label_3
_geom_angle
_geom_angle_site_symmetry_1
_geom_angle_site_symmetry_3
_geom_angle_publ_flag
O29 W9 O37 88.2(6) . . ?
O29 W9 O26 155.7(7) . . ?
O29 W9 O27 92.2(7) . . ?
O37 W9 O26 86.3(7) . . ?
O37 W9 O27 90.8(8) . . ?
O26 W9 O27 64.3(8) . . ?
O28 W9 O29 102.2(7) . . ?
O28 W9 O37 102.5(8) . . ?
O28 W9 O26 102.1(8) . . ?
O28 W9 O25 100.5(9) . . ?
O28 W9 O27 160.6(9) . . ?
O25 W9 O29 87.9(6) . . ?
O25 W9 O37 157.0(7) . . ?
O25 W9 O26 88.0(7) . . ?
O25 W9 O27 66.7(8) . . ?
O38 W8 O24 100.6(8) . . ?
O38 W8 O40 102.5(8) . . ?
O38 W8 O26 102.0(7) . . ?
O38 W8 O39 100.6(7) . . ?
O38 W8 O32 159.3(8) . 2_666 ?
O38 W8 O27 158.4(8) . . ?
O24 W8 O32 91.1(8) . 2_666 ?
O24 W8 O27 66.4(8) . . ?
O40 W8 O24 156.9(7) . . ?
O40 W8 O26 88.4(7) . . ?
O40 W8 O39 88.2(7) . . ?
O40 W8 O32 66.6(7) . 2_666 ?
O40 W8 O27 91.9(8) . . ?
O26 W8 O24 87.8(7) . . ?
O26 W8 O39 157.4(7) . . ?
O26 W8 O32 95.4(7) . 2_666 ?
O26 W8 O27 62.0(7) . . ?
O39 W8 O24 86.7(7) . . ?
O39 W8 O32 62.8(7) . 2_666 ?
O39 W8 O27 95.8(7) . . ?
O32 W8 O27 42.2(8) 2_666 . ?
O14 W4 O13 89.0(7) . . ?
O14 W4 O5 87.8(7) . 2_667 ?
O14 W4 O12 156.7(8) . . ?
O14 W4 O17 93.7(8) . 2_667 ?
O14 W4 O16 65.2(8) . . ?
O13 W4 O17 64.0(7) . 2_667 ?
O13 W4 O16 92.7(8) . . ?
O5 W4 O13 155.7(7) 2_667 . ?
O5 W4 O12 86.3(7) 2_667 . ?
O5 W4 O17 92.2(8) 2_667 2_667 ?
O5 W4 O16 64.1(7) 2_667 . ?
O12 W4 O13 87.2(7) . . ?
O12 W4 O17 64.0(8) . 2_667 ?
O12 W4 O16 91.9(9) . . ?
O15 W4 O14 99.8(8) . . ?
O15 W4 O13 103.3(7) . . ?
O15 W4 O5 101.0(7) . 2_667 ?
O15 W4 O12 103.4(8) . . ?
O15 W4 O17 161.4(8) . 2_667 ?
O15 W4 O16 158.1(9) . . ?
O16 W4 O17 40.5(8) . 2_667 ?
O35 W10 O33 100.7(7) . . ?
O35 W10 O37 101.3(7) . . ?
O35 W10 O34 103.6(8) . . ?
O35 W10 O36 102.0(9) . . ?
O35 W10 O31 158.2(9) . . ?
O33 W10 O37 86.6(6) . . ?
O33 W10 O36 157.2(8) . . ?
O33 W10 O31 94.1(8) . . ?
O37 W10 O36 86.6(8) . . ?
O37 W10 O31 95.5(8) . . ?
O34 W10 O33 86.8(7) . . ?
O34 W10 O37 155.0(8) . . ?
O34 W10 O36 90.2(7) . . ?
O34 W10 O31 61.0(9) . . ?
O36 W10 O31 64.9(8) . . ?
O22 W3 O13 102.4(7) . . ?
O22 W3 O10 102.8(8) . . ?
O22 W3 O18 101.4(8) . . ?
O22 W3 O21 101.3(9) . . ?
O22 W3 O17 159.1(8) . 2_667 ?
O22 W3 O19 158.2(8) . . ?
O13 W3 O17 63.1(8) . 2_667 ?
O13 W3 O19 94.3(8) . . ?
O10 W3 O13 87.1(7) . . ?
O10 W3 O17 63.4(7) . 2_667 ?
O10 W3 O19 91.9(9) . . ?
O18 W3 O13 156.2(8) . . ?
O18 W3 O10 87.3(8) . . ?
O18 W3 O17 93.9(8) . 2_667 ?
O18 W3 O19 62.8(8) . . ?
O21 W3 O13 87.4(7) . . ?
O21 W3 O10 155.9(8) . . ?
O21 W3 O18 88.3(7) . . ?
O21 W3 O17 93.3(8) . 2_667 ?
O21 W3 O19 65.1(9) . . ?
O19 W3 O17 42.7(8) . 2_667 ?
O29 W12 O30 65.5(7) 2_666 . ?
O29 W12 O32 92.6(7) 2_666 2_666 ?
O33 W12 O29 86.2(6) 2_666 2_666 ?
O33 W12 O39 89.3(6) 2_666 . ?
O33 W12 O30 66.1(8) 2_666 . ?
O33 W12 O32 92.1(8) 2_666 2_666 ?
O41 W12 O29 87.5(7) . 2_666 ?
O41 W12 O33 159.0(7) . 2_666 ?
O41 W12 O39 89.1(7) . . ?
O41 W12 O30 93.0(8) . . ?
O41 W12 O32 68.2(8) . 2_666 ?
O39 W12 O29 158.1(7) . 2_666 ?
O39 W12 O30 93.1(8) . . ?
O39 W12 O32 66.1(8) . 2_666 ?
O43 W12 O29 101.7(7) . 2_666 ?
O43 W12 O33 101.6(9) . 2_666 ?
O43 W12 O41 99.4(9) . . ?
O43 W12 O39 100.2(8) . . ?
O43 W12 O30 161.9(9) . . ?
O43 W12 O32 160.8(9) . 2_666 ?
O32 W12 O30 37.3(8) 2_666 . ?
O7 W1 O19 89.4(9) . . ?
O5 W1 O7 82.5(8) . . ?
O5 W1 O19 93.3(9) . . ?
O18 W1 O7 84.6(8) . . ?
O18 W1 O5 153.3(9) . . ?
O18 W1 O19 63.3(9) . . ?
O4 W1 O7 156.3(10) . . ?
O4 W1 O5 91.0(9) . . ?
O4 W1 O18 91.5(9) . . ?
O4 W1 O19 68.2(10) . . ?
O6 W1 O7 96.8(9) . . ?
O6 W1 O5 101.6(9) . . ?
O6 W1 O18 103.0(10) . . ?
O6 W1 O4 106.9(10) . . ?
O6 W1 O19 164.5(11) . . ?
O42 W11 O41 100.0(8) . . ?
O42 W11 O44 101.6(9) . . ?
O42 W11 O40 100.1(7) . . ?
O42 W11 O36 101.5(9) . . ?
O42 W11 O31 157.8(9) . . ?
O41 W11 O44 91.5(8) . . ?
O41 W11 O40 86.9(7) . . ?
O41 W11 O36 158.1(8) . . ?
O41 W11 O31 97.5(8) . . ?
O44 W11 O40 158.2(8) . . ?
O44 W11 O36 88.1(7) . . ?
O44 W11 O31 64.3(9) . . ?
O40 W11 O31 94.3(8) . . ?
O36 W11 O40 85.4(8) . . ?
O36 W11 O31 62.7(8) . . ?
O24 W7 O25 87.0(6) . . ?
O24 W7 O31 93.9(8) . 2_666 ?
O23 W7 O24 101.2(7) . . ?
O23 W7 O44 99.4(9) . 2_666 ?
O23 W7 O34 103.6(8) . 2_666 ?
O23 W7 O25 102.5(7) . . ?
O23 W7 O31 157.3(8) . 2_666 ?
O44 W7 O24 159.4(9) 2_666 . ?
O44 W7 O34 89.3(7) 2_666 2_666 ?
O44 W7 O25 88.6(7) 2_666 . ?
O44 W7 O31 66.5(9) 2_666 2_666 ?
O34 W7 O24 85.8(8) 2_666 . ?
O34 W7 O25 153.8(8) 2_666 . ?
O34 W7 O31 60.4(8) 2_666 2_666 ?
O25 W7 O31 95.0(8) . 2_666 ?
O14 W6 O16 63.5(7) 2_667 2_667 ?
O14 W6 O20 96.1(8) 2_667 . ?
O7 W6 O14 85.7(7) . 2_667 ?
O7 W6 O3 158.8(9) . 2_667 ?
O7 W6 O16 64.0(8) . 2_667 ?
O7 W6 O20 94.5(8) . . ?
O3 W6 O14 88.1(7) 2_667 2_667 ?
O3 W6 O16 95.2(9) 2_667 2_667 ?
O3 W6 O20 66.0(9) 2_667 . ?
O8 W6 O14 99.6(8) . 2_667 ?
O8 W6 O7 97.7(8) . . ?
O8 W6 O3 103.3(10) . 2_667 ?
O8 W6 O9 100.8(9) . . ?
O8 W6 O16 154.7(8) . 2_667 ?
O8 W6 O20 160.7(9) . . ?
O9 W6 O14 159.5(9) . 2_667 ?
O9 W6 O7 89.6(8) . . ?
O9 W6 O3 89.1(7) . 2_667 ?
O9 W6 O16 96.6(9) . 2_667 ?
O9 W6 O20 64.3(9) . . ?
O20 W6 O16 44.4(8) . 2_667 ?
O10 W5 O17 62.3(8) . 2_667 ?
O10 W5 O20 91.6(8) . . ?
O12 W5 O10 86.6(7) . . ?
O12 W5 O17 62.4(8) . 2_667 ?
O12 W5 O20 93.7(8) . . ?
O2 W5 O10 154.3(9) 2_667 . ?
O2 W5 O12 88.5(8) 2_667 . ?
O2 W5 O9 87.2(8) 2_667 . ?
O2 W5 O17 93.1(9) 2_667 2_667 ?
O2 W5 O20 63.5(9) 2_667 . ?
O9 W5 O10 86.7(8) . . ?
O9 W5 O12 155.1(9) . . ?
O9 W5 O17 93.4(9) . 2_667 ?
O9 W5 O20 62.5(9) . . ?
O11 W5 O10 103.6(10) . . ?
O11 W5 O12 102.5(10) . . ?
O11 W5 O2 102.2(10) . 2_667 ?
O11 W5 O9 102.4(10) . . ?
O11 W5 O17 158.4(10) . 2_667 ?
O11 W5 O20 158.3(11) . . ?
O20 W5 O17 43.3(9) . 2_667 ?
O3 W2 O21 87.9(7) . . ?
O3 W2 O4 158.7(9) . . ?
O3 W2 O19 95.8(9) . . ?
O3 W2 O20 64.0(9) . 2_667 ?
O2 W2 O3 87.2(8) . . ?
O2 W2 O21 156.9(9) . . ?
O2 W2 O4 89.4(8) . . ?
O2 W2 O19 94.5(9) . . ?
O2 W2 O20 63.0(8) . 2_667 ?
O21 W2 O4 87.1(7) . . ?
O21 W2 O19 63.6(8) . . ?
O21 W2 O20 94.7(8) . 2_667 ?
O1 W2 O3 101.4(9) . . ?
O1 W2 O2 102.1(9) . . ?
O1 W2 O21 101.0(9) . . ?
O1 W2 O4 99.8(8) . . ?
O1 W2 O19 156.6(9) . . ?
O1 W2 O20 158.3(9) . 2_667 ?
O4 W2 O19 63.6(8) . . ?
O4 W2 O20 95.8(8) . 2_667 ?
O20 W2 O19 45.1(8) 2_667 . ?
O47 Cu1 O8 167.0(6) . . ?
N1 Cu1 O47 88.3(5) . . ?
N1 Cu1 N13 173.9(6) . . ?
N1 Cu1 N5 88.3(6) . 1_565 ?
N1 Cu1 N10 90.5(7) . . ?
N1 Cu1 O8 92.4(6) . . ?
N13 Cu1 O47 86.2(5) . . ?
N13 Cu1 O8 93.6(6) . . ?
N5 Cu1 O47 89.0(6) 1_565 . ?
N5 Cu1 N13 89.1(6) 1_565 . ?
N5 Cu1 O8 104.0(6) 1_565 . ?
N10 Cu1 O47 89.5(7) . . ?
N10 Cu1 N13 91.9(7) . . ?
N10 Cu1 N5 178.2(7) . 1_565 ?
N10 Cu1 O8 77.5(7) . . ?
O47 Cu3 N7 89.5(6) . . ?
O47 Cu3 O48 179.2(7) . . ?
O47 Cu3 N2 92.8(6) . . ?
N7 Cu3 N2 148.9(7) . . ?
O48 Cu3 N7 90.5(7) . . ?
O48 Cu3 N2 87.6(6) . . ?
O47 Cu2 N4 84.2(6) . 1_565 ?
O47 Cu2 O46 174.4(6) . . ?
O47 Cu2 O45 95.8(8) . . ?
N8 Cu2 O47 88.6(6) . . ?
N8 Cu2 N14 175.0(7) . . ?
N8 Cu2 N4 94.3(7) . 1_565 ?
N8 Cu2 O46 89.4(6) . . ?
N8 Cu2 O45 87.7(7) . . ?
N14 Cu2 O47 90.0(6) . . ?
N14 Cu2 N4 90.4(6) . 1_565 ?
N14 Cu2 O46 92.4(7) . . ?
N14 Cu2 O45 87.6(6) . . ?
N4 Cu2 O45 178.0(6) 1_565 . ?
O46 Cu2 N4 90.7(6) . 1_565 ?
O46 Cu2 O45 89.4(9) . . ?
O17 P1 O17 180.0 2_667 . ?
O17 P1 O16 66.8(12) . 2_667 ?
O17 P1 O16 113.2(12) 2_667 2_667 ?
O17 P1 O16 113.2(12) . . ?
O17 P1 O16 66.8(12) 2_667 . ?
O17 P1 O19 70.8(13) 2_667 . ?
O17 P1 O19 109.2(13) 2_667 2_667 ?
O17 P1 O19 109.2(13) . . ?
O17 P1 O19 70.8(13) . 2_667 ?
O17 P1 O20 108.7(13) 2_667 2_667 ?
O17 P1 O20 108.7(13) . . ?
O17 P1 O20 71.3(13) 2_667 . ?
O17 P1 O20 71.3(13) . 2_667 ?
O16 P1 O16 180.0(19) 2_667 . ?
O16 P1 O19 109.2(14) 2_667 2_667 ?
O16 P1 O19 70.8(14) 2_667 . ?
O16 P1 O19 70.8(14) . 2_667 ?
O16 P1 O19 109.2(14) . . ?
O16 P1 O20 71.3(13) . 2_667 ?
O16 P1 O20 108.7(13) . . ?
O16 P1 O20 71.3(13) 2_667 . ?
O16 P1 O20 108.7(13) 2_667 2_667 ?
O19 P1 O19 180(2) . 2_667 ?
O19 P1 O20 72.5(14) 2_667 . ?
O19 P1 O20 107.5(14) . . ?
O19 P1 O20 107.5(14) 2_667 2_667 ?
O19 P1 O20 72.5(14) . 2_667 ?
O20 P1 O20 180.0 2_667 . ?
Cu1 O47 H47 106.2 . . ?
Cu3 O47 Cu1 114.1(6) . . ?
Cu3 O47 Cu2 119.8(6) . . ?
Cu3 O47 H47 106.2 . . ?
Cu2 O47 Cu1 103.3(6) . . ?
Cu2 O47 H47 106.2 . . ?
C4 N3 C6 125.6(19) . . ?
C5 N3 C4 107.2(17) . . ?
C5 N3 C6 127.1(18) . . ?
W9 O29 W12 139.2(8) . 2_666 ?
N2 N1 Cu1 120.0(12) . . ?
C4 N1 Cu1 132.3(14) . . ?
C4 N1 N2 107.6(15) . . ?
N7 N8 Cu2 120.7(12) . . ?
C17 N8 Cu2 133.1(15) . . ?
C17 N8 N7 106.1(16) . . ?
C14 N6 C15 106(2) . . ?
C14 N6 C13 129.8(18) . . ?
C15 N6 C13 124.2(18) . . ?
N14 N13 Cu1 118.1(12) . . ?
C23 N13 Cu1 134.8(13) . . ?
C23 N13 N14 106.7(15) . . ?
N13 N14 Cu2 120.5(11) . . ?
C22 N14 Cu2 133.8(13) . . ?
C22 N14 N13 105.4(15) . . ?
N8 N7 Cu3 119.3(12) . . ?
C16 N7 Cu3 134.4(14) . . ?
C16 N7 N8 106.2(15) . . ?
Cu3 O48 H48A 110.2 . . ?
Cu3 O48 H48B 111.6 . . ?
H48A O48 H48B 102.7 . . ?
W12 O33 W10 139.6(9) 2_666 . ?
C23 N15 C24 131.1(17) . . ?
C22 N15 C23 105.8(16) . . ?
C22 N15 C24 123.1(17) . . ?
N4 N5 Cu1 115.9(12) . 1_545 ?
C14 N5 Cu1 135.5(14) . 1_545 ?
C14 N5 N4 108.5(16) . . ?
N1 N2 Cu3 122.7(12) . . ?
C5 N2 Cu3 130.0(14) . . ?
C5 N2 N1 105.8(16) . . ?
N5 N4 Cu2 117.4(13) . 1_545 ?
C15 N4 Cu2 138.3(14) . 1_545 ?
C15 N4 N5 104.2(16) . . ?
W7 O24 W8 138.3(9) . . ?
N13 C23 N15 111.6(18) . . ?
N13 C23 H23 124.2 . . ?
N15 C23 H23 124.2 . . ?
W4 O14 W6 137.4(10) . 2_667 ?
N11 N10 Cu1 120.1(15) . . ?
C1 N10 Cu1 132.0(18) . . ?
C1 N10 N11 107.7(19) . . ?
W3 O13 W4 140.0(10) . . ?
C16 N9 C18 129.1(17) . . ?
C17 N9 C16 105.4(17) . . ?
C17 N9 C18 125.5(17) . . ?
Cu2 O46 H46A 88.4 . . ?
Cu2 O46 H46B 83.6 . . ?
H46A O46 H46B 136.8 . . ?
C8 C7 C6 122.0(19) . . ?
C8 C7 C10 117.4(19) . . ?
C10 C7 C6 120.6(18) . . ?
N3 C4 H4 126.2 . . ?
N1 C4 N3 107.7(18) . . ?
N1 C4 H4 126.2 . . ?
W6 O7 W1 140.9(10) . . ?
W13 O7 W6 141.0(11) . . ?
C21 C19 C18 121(2) 2_576 . ?
C21 C19 C20 117.6(19) 2_576 . ?
C20 C19 C18 121.2(18) . . ?
W4 O5 W1 141.8(9) 2_667 . ?
W6 O3 W2 135.4(12) 2_667 . ?
W3 O10 W5 141.7(9) . . ?
N6 C14 N5 110.2(19) . . ?
N6 C14 H14 124.9 . . ?
N5 C14 H14 124.9 . . ?
W12 O41 W11 136.9(9) . . ?
W3 O18 W1 139.0(11) . . ?
W3 O18 W13 141.2(11) . . ?
W4 O12 W5 140.6(10) . . ?
C11 C12 C13 124.0(19) . . ?
C11 C12 C9 116(2) . . ?
C9 C12 C13 119(2) . . ?
W9 O37 W10 138.6(8) . . ?
C2 N12 C3 126(2) . . ?
C1 N12 C3 127(2) . . ?
C1 N12 C2 107(2) . . ?
W7 O44 W11 136.2(11) 2_666 . ?
W8 O40 W11 139.4(8) . . ?
W5 O2 W2 140.1(11) 2_667 . ?
N7 C16 N9 110.8(18) . . ?
N7 C16 H16 124.6 . . ?
N9 C16 H16 124.6 . . ?
W10 O34 W7 141.4(10) . 2_666 ?
W10 O36 W11 136.6(10) . . ?
W3 O21 W2 138.1(10) . . ?
N9 C18 H18A 109.8 . . ?
N9 C18 H18B 109.8 . . ?
C19 C18 N9 109.2(16) . . ?
C19 C18 H18A 109.8 . . ?
C19 C18 H18B 109.8 . . ?
H18A C18 H18B 108.3 . . ?
W8 O26 W9 140.0(10) . . ?
W8 O39 W12 136.1(10) . . ?
N15 C24 H24A 109.6 . . ?
N15 C24 H24B 109.6 . . ?
H24A C24 H24B 108.1 . . ?
C25 C24 N15 110.3(17) . . ?
C25 C24 H24A 109.6 . . ?
C25 C24 H24B 109.6 . . ?
Cu2 O45 H45A 120.0 . . ?
Cu2 O45 H45B 120.0 . . ?
H45A O45 H45B 120.0 . . ?
W1 O4 W2 138.0(10) . . ?
W2 O4 W13 136.6(10) . . ?
C19 C21 H21 119.4 2_576 . ?
C19 C21 C20 121(2) 2_576 . ?
C20 C21 H21 119.4 . . ?
N6 C15 H15 124.5 . . ?
N4 C15 N6 111(2) . . ?
N4 C15 H15 124.5 . . ?
N3 C5 H5 124.2 . . ?
N2 C5 N3 111.6(18) . . ?
N2 C5 H5 124.2 . . ?
C26 C25 C24 118(2) . . ?
C30 C25 C24 124.5(19) . . ?
C30 C25 C26 118(2) . . ?
C7 C8 H8 119.7 . . ?
C7 C8 C9 121(2) . . ?
C9 C8 H8 119.7 . . ?
W6 O8 Cu1 134.0(10) . . ?
C25 C26 H26 121.1 . . ?
C27 C26 C25 118(2) . . ?
C27 C26 H26 121.1 . . ?
C19 C20 H20 119.4 . . ?
C21 C20 C19 121.1(19) . . ?
C21 C20 H20 119.4 . . ?
N3 C6 H6A 108.4 . . ?
N3 C6 H6B 108.4 . . ?
C7 C6 N3 115.4(17) . . ?
C7 C6 H6A 108.4 . . ?
C7 C6 H6B 108.4 . . ?
H6A C6 H6B 107.5 . . ?
W9 O25 W7 139.2(9) . . ?
C27 C28 C3 122(2) . 1_565 ?
C27 C28 C29 115(2) . . ?
C29 C28 C3 122(2) . 1_565 ?
N8 C17 H17 124.3 . . ?
N9 C17 N8 111.4(19) . . ?
N9 C17 H17 124.3 . . ?
C12 C11 H11 104.8 . . ?
C12 C11 C10 124(2) . . ?
C10 C11 H11 130.0 . . ?
C7 C10 C11 118.7(19) . . ?
C7 C10 H10 120.7 . . ?
C11 C10 H10 120.7 . . ?
N6 C13 H13A 108.0 . . ?
N6 C13 H13B 108.0 . . ?
C12 C13 N6 117.0(17) . . ?
C12 C13 H13A 108.0 . . ?
C12 C13 H13B 108.0 . . ?
H13A C13 H13B 107.3 . . ?
C2 N11 N10 107(2) . . ?
N12 C3 C28 116(2) . 1_545 ?
N12 C3 H3A 108.3 . . ?
N12 C3 H3B 108.3 . . ?
C28 C3 H3A 108.3 1_545 . ?
C28 C3 H3B 108.3 1_545 . ?
H3A C3 H3B 107.4 . . ?
C26 C27 H27 117.4 . . ?
C28 C27 C26 125(2) . . ?
C28 C27 H27 117.4 . . ?
C25 C30 H30 118.5 . . ?
C29 C30 C25 123(2) . . ?
C29 C30 H30 118.5 . . ?
W6 O9 W5 138.9(12) . . ?
N12 C2 H2 126.1 . . ?
N11 C2 N12 108(3) . . ?
N11 C2 H2 126.1 . . ?
C12 C9 C8 122(2) . . ?
C12 C9 H9 119.1 . . ?
C8 C9 H9 119.1 . . ?
N10 C1 N12 111(2) . . ?
N10 C1 H1 124.4 . . ?
N12 C1 H1 124.4 . . ?
C28 C29 H29 119.5 . . ?
C30 C29 C28 121(2) . . ?
C30 C29 H29 119.5 . . ?
N14 C22 H22 124.8 . . ?
N15 C22 N14 110.5(16) . . ?
N15 C22 H22 124.8 . . ?
O30 P2 O30 180.0 . 2_666 ?
O30 P2 O32 116.6(13) 2_666 2_666 ?
O30 P2 O32 63.4(13) 2_666 . ?
O30 P2 O32 116.6(13) . . ?
O30 P2 O32 63.4(13) . 2_666 ?
O30 P2 O27 67.0(13) . 2_666 ?
O30 P2 O27 113.0(13) 2_666 2_666 ?
O30 P2 O27 67.0(13) 2_666 . ?
O30 P2 O27 113.0(13) . . ?
O30 P2 O31 109.5(13) . . ?
O30 P2 O31 109.5(13) 2_666 2_666 ?
O30 P2 O31 70.5(13) 2_666 . ?
O30 P2 O31 70.5(13) . 2_666 ?
O32 P2 O32 180.0(13) . 2_666 ?
O32 P2 O31 103.1(12) 2_666 2_666 ?
O32 P2 O31 76.9(12) . 2_666 ?
O32 P2 O31 103.1(12) . . ?
O32 P2 O31 76.9(12) 2_666 . ?
O27 P2 O32 73.2(13) . 2_666 ?
O27 P2 O32 73.2(13) 2_666 . ?
O27 P2 O32 106.8(13) . . ?
O27 P2 O32 106.8(13) 2_666 2_666 ?
O27 P2 O27 180.0(8) 2_666 . ?
O27 P2 O31 107.0(14) 2_666 2_666 ?
O27 P2 O31 73.0(14) 2_666 . ?
O27 P2 O31 73.0(14) . 2_666 ?
O27 P2 O31 107.0(14) . . ?
O31 P2 O31 180.0 . 2_666 ?
P2 O30 W12 128.2(14) . . ?
P2 O30 O32 62.0(13) . 2_666 ?
P2 O30 O27 59.0(12) . 2_666 ?
P2 O30 O31 60.2(12) . 2_666 ?
O32 O30 W12 66.2(12) 2_666 . ?
O32 O30 O27 100.7(18) 2_666 2_666 ?
O32 O30 O31 96.2(18) 2_666 2_666 ?
O27 O30 W12 133.4(17) 2_666 . ?
O27 O30 O31 96.1(17) 2_666 2_666 ?
O31 O30 W12 128.6(15) 2_666 . ?
W12 O32 W8 93.9(8) 2_666 2_666 ?
P2 O32 W8 121.9(12) . 2_666 ?
P2 O32 W12 131.1(13) . 2_666 ?
P2 O32 O30 54.6(12) . 2_666 ?
P2 O32 O27 52.4(11) . 2_666 ?
O30 O32 W8 137.9(16) 2_666 2_666 ?
O30 O32 W12 76.5(13) 2_666 2_666 ?
O30 O32 O27 92.3(17) 2_666 2_666 ?
O27 O32 W8 69.5(11) 2_666 2_666 ?
O27 O32 W12 140.8(15) 2_666 2_666 ?
W9 O27 W8 92.6(8) . . ?
P2 O27 W9 130.2(14) . . ?
P2 O27 W8 122.6(13) . . ?
P2 O27 O30 54.1(12) . 2_666 ?
P2 O27 O32 54.3(11) . 2_666 ?
O30 O27 W9 76.1(12) 2_666 . ?
O30 O27 W8 137.4(17) 2_666 . ?
O30 O27 O32 94.4(17) 2_666 2_666 ?
O32 O27 W9 140.3(15) 2_666 . ?
O32 O27 W8 68.3(11) 2_666 . ?
W10 O31 W11 95.1(9) . . ?
W10 O31 W7 95.7(10) . 2_666 ?
W7 O31 W11 92.9(10) 2_666 . ?
P2 O31 W10 123.7(14) . . ?
P2 O31 W11 118.7(12) . . ?
P2 O31 W7 123.4(13) . 2_666 ?
P2 O31 O30 49.3(11) . 2_666 ?
O30 O31 W10 74.5(12) 2_666 . ?
O30 O31 W11 132.2(16) 2_666 . ?
O30 O31 W7 133.9(15) 2_666 2_666 ?
W4 O17 W3 92.5(8) 2_667 2_667 ?
W4 O17 W5 92.4(8) 2_667 2_667 ?
W3 O17 W5 91.9(8) 2_667 2_667 ?
P1 O17 W4 125.6(13) . 2_667 ?
P1 O17 W3 123.0(13) . 2_667 ?
P1 O17 W5 122.2(13) . 2_667 ?
P1 O17 O16 56.7(11) . 2_667 ?
P1 O17 O19 56.0(11) . 2_667 ?
P1 O17 O20 56.3(11) . 2_667 ?
O16 O17 W4 68.9(11) 2_667 2_667 ?
O16 O17 W3 132.1(16) 2_667 2_667 ?
O16 O17 W5 130.9(15) 2_667 2_667 ?
O16 O17 O19 93.4(16) 2_667 2_667 ?
O16 O17 O20 93.1(16) 2_667 2_667 ?
O19 O17 W4 133.0(16) 2_667 2_667 ?
O19 O17 W3 67.1(11) 2_667 2_667 ?
O19 O17 W5 128.3(15) 2_667 2_667 ?
O19 O17 O20 90.2(16) 2_667 2_667 ?
O20 O17 W4 132.2(14) 2_667 2_667 ?
O20 O17 W3 128.2(14) 2_667 2_667 ?
O20 O17 W5 65.9(11) 2_667 2_667 ?
W4 O16 W6 93.6(9) . 2_667 ?
W4 O16 W13 92.0(8) . 2_667 ?
P1 O16 W4 127.1(13) . . ?
P1 O16 W6 120.9(12) . 2_667 ?
P1 O16 O17 56.5(12) . 2_667 ?
P1 O16 O19 55.9(11) . 2_667 ?
P1 O16 O20 56.2(11) . 2_667 ?
P1 O16 W13 124.8(14) . 2_667 ?
O17 O16 W4 70.6(11) 2_667 . ?
O17 O16 W6 132.2(16) 2_667 2_667 ?
O17 O16 O19 93.2(17) 2_667 2_667 ?
O17 O16 O20 92.8(16) 2_667 2_667 ?
O17 O16 W13 135.2(16) 2_667 2_667 ?
O19 O16 W4 133.5(15) 2_667 . ?
O19 O16 W6 126.2(14) 2_667 2_667 ?
O19 O16 O20 90.1(16) 2_667 2_667 ?
O19 O16 W13 69.0(11) 2_667 2_667 ?
O20 O16 W4 132.5(15) 2_667 . ?
O20 O16 W6 64.7(11) 2_667 2_667 ?
O20 O16 W13 126.4(14) 2_667 2_667 ?
W3 O19 W2 92.6(9) . . ?
W3 O19 W13 94.7(9) . . ?
W1 O19 W3 93.2(9) . . ?
W1 O19 W2 89.8(9) . . ?
P1 O19 W3 123.5(14) . . ?
P1 O19 W1 126.9(15) . . ?
P1 O19 W2 121.3(14) . . ?
P1 O19 O17 53.3(11) . 2_667 ?
P1 O19 O16 53.4(11) . 2_667 ?
P1 O19 W13 121.3(15) . . ?
O17 O19 W3 70.2(11) 2_667 . ?
O17 O19 W1 137.1(17) 2_667 . ?
O17 O19 W2 128.9(16) 2_667 . ?
O17 O19 O16 90.3(16) 2_667 2_667 ?
O17 O19 W13 131.7(17) 2_667 . ?
O16 O19 W3 134.9(16) 2_667 . ?
O16 O19 W1 73.5(12) 2_667 . ?
O16 O19 W2 129.3(15) 2_667 . ?
O16 O19 W13 68.0(12) 2_667 . ?
W13 O19 W2 96.3(9) . . ?
W6 O20 W5 93.8(9) . . ?
W6 O20 W2 94.1(10) . 2_667 ?
W5 O20 W2 93.1(8) . 2_667 ?
P1 O20 W6 123.4(12) . . ?
P1 O20 W5 123.2(14) . . ?
P1 O20 W2 121.2(13) . 2_667 ?
P1 O20 O17 52.4(11) . 2_667 ?
P1 O20 O16 52.5(11) . 2_667 ?
O17 O20 W6 133.0(15) 2_667 . ?
O17 O20 W5 70.9(11) 2_667 . ?
O17 O20 W2 129.7(14) 2_667 2_667 ?
O17 O20 O16 88.7(16) 2_667 2_667 ?
O16 O20 W6 71.0(12) 2_667 . ?
O16 O20 W5 134.7(15) 2_667 . ?
O16 O20 W2 129.3(15) 2_667 2_667 ?
O7 W13 O5 92.8(9) . . ?
O7 W13 O18 90.6(9) . . ?
O7 W13 O4 157.4(10) . . ?
O7 W13 O16 66.2(9) . 2_667 ?
O7 W13 O19 94.3(10) . . ?
O5 W13 O18 154.4(10) . . ?
O5 W13 O4 85.3(9) . . ?
O5 W13 O16 64.0(8) . 2_667 ?
O5 W13 O19 93.2(9) . . ?
O18 W13 O4 81.9(8) . . ?
O18 W13 O16 94.5(9) . 2_667 ?
O18 W13 O19 61.2(8) . . ?
O4 W13 O16 93.1(9) . 2_667 ?
O4 W13 O19 63.5(9) . . ?
O6 W13 O7 107.4(10) . . ?
O6 W13 O5 103.7(9) . . ?
O6 W13 O18 99.4(9) . . ?
O6 W13 O4 94.9(9) . . ?
O6 W13 O16 164.8(10) . 2_667 ?
O6 W13 O19 151.5(10) . . ?
O16 W13 O19 43.0(9) 2_667 . ?

loop_
_geom_bond_atom_site_label_1
_geom_bond_atom_site_label_2
_geom_bond_distance
_geom_bond_site_symmetry_2
_geom_bond_publ_flag
W9 O29 1.869(13) . ?
W9 O37 1.894(16) . ?
W9 O26 1.905(15) . ?
W9 O28 1.709(14) . ?
W9 O25 1.839(15) . ?
W9 O27 2.41(2) . ?
W8 O38 1.661(13) . ?
W8 O24 1.920(16) . ?
W8 O40 1.832(15) . ?
W8 O26 1.889(16) . ?
W8 O39 1.898(15) . ?
W8 O32 2.50(2) 2_666 ?
W8 O27 2.52(3) . ?
W4 O14 1.879(17) . ?
W4 O13 1.901(15) . ?
W4 O5 1.888(15) 2_667 ?
W4 O12 1.888(18) . ?
W4 O15 1.663(14) . ?
W4 O17 2.43(2) 2_667 ?
W4 O16 2.41(2) . ?
W10 O35 1.700(15) . ?
W10 O33 1.901(16) . ?
W10 O37 1.907(16) . ?
W10 O34 1.860(15) . ?
W10 O36 1.910(17) . ?
W10 O31 2.38(2) . ?
W3 O22 1.670(14) . ?
W3 O13 1.879(14) . ?
W3 O10 1.87(2) . ?
W3 O18 1.851(16) . ?
W3 O21 1.844(19) . ?
W3 O17 2.48(2) 2_667 ?
W3 O19 2.43(3) . ?
W12 O29 1.927(14) 2_666 ?
W12 O33 1.876(16) 2_666 ?
W12 O41 1.859(16) . ?
W12 O39 1.918(14) . ?
W12 O43 1.718(16) . ?
W12 O30 2.49(2) . ?
W12 O32 2.34(2) 2_666 ?
W1 O7 2.015(18) . ?
W1 O5 1.921(19) . ?
W1 O18 1.89(2) . ?
W1 O4 1.70(2) . ?
W1 O6 1.662(19) . ?
W1 O19 2.39(3) . ?
W11 O42 1.757(17) . ?
W11 O41 1.907(16) . ?
W11 O44 1.918(18) . ?
W11 O40 1.957(15) . ?
W11 O36 1.934(17) . ?
W11 O31 2.47(2) . ?
W7 O24 1.903(15) . ?
W7 O23 1.705(16) . ?
W7 O44 1.877(17) 2_666 ?
W7 O34 1.885(15) 2_666 ?
W7 O25 1.962(16) . ?
W7 O31 2.39(3) 2_666 ?
W6 O14 1.928(15) 2_667 ?
W6 O7 1.879(16) . ?
W6 O3 1.882(18) 2_667 ?
W6 O8 1.698(19) . ?
W6 O9 1.845(17) . ?
W6 O16 2.46(3) 2_667 ?
W6 O20 2.35(3) . ?
W5 O10 1.928(18) . ?
W5 O12 1.898(18) . ?
W5 O2 1.862(18) 2_667 ?
W5 O9 1.872(18) . ?
W5 O11 1.643(16) . ?
W5 O17 2.50(2) 2_667 ?
W5 O20 2.42(2) . ?
W2 O3 1.90(2) . ?
W2 O2 1.884(18) . ?
W2 O21 1.935(17) . ?
W2 O1 1.82(2) . ?
W2 O4 1.961(19) . ?
W2 O19 2.45(3) . ?
W2 O20 2.43(3) 2_667 ?
Cu1 O47 2.280(13) . ?
Cu1 N1 2.014(15) . ?
Cu1 N13 2.046(15) . ?
Cu1 N5 2.039(17) 1_565 ?
Cu1 N10 2.034(17) . ?
Cu1 O8 2.377(18) . ?
Cu3 O47 1.906(12) . ?
Cu3 N7 2.001(15) . ?
Cu3 O48 1.949(14) . ?
Cu3 N2 2.032(16) . ?
Cu2 O47 1.987(12) . ?
Cu2 N8 1.968(16) . ?
Cu2 N14 1.981(16) . ?
Cu2 N4 2.308(17) 1_565 ?
Cu2 O46 2.059(14) . ?
Cu2 O45 2.421(18) . ?
P1 O17 1.52(2) 2_667 ?
P1 O17 1.52(2) . ?
P1 O16 1.52(2) . ?
P1 O16 1.52(2) 2_667 ?
P1 O19 1.57(2) 2_667 ?
P1 O19 1.57(2) . ?
P1 O20 1.60(3) 2_667 ?
P1 O20 1.60(3) . ?
O47 H47 0.9800 . ?
N3 C4 1.33(2) . ?
N3 C5 1.33(2) . ?
N3 C6 1.49(2) . ?
N1 N2 1.39(2) . ?
N1 C4 1.32(3) . ?
N8 N7 1.38(2) . ?
N8 C17 1.32(2) . ?
N6 C14 1.30(3) . ?
N6 C15 1.35(3) . ?
N6 C13 1.48(3) . ?
N13 N14 1.36(2) . ?
N13 C23 1.31(2) . ?
N14 C22 1.35(2) . ?
N7 C16 1.30(2) . ?
O48 H48A 0.8737 . ?
O48 H48B 0.8767 . ?
N15 C23 1.32(2) . ?
N15 C24 1.50(2) . ?
N15 C22 1.31(2) . ?
N5 N4 1.38(2) . ?
N5 C14 1.30(2) . ?
N2 C5 1.27(2) . ?
N4 C15 1.31(3) . ?
C23 H23 0.9300 . ?
N10 N11 1.38(3) . ?
N10 C1 1.31(3) . ?
N9 C16 1.35(2) . ?
N9 C18 1.52(2) . ?
N9 C17 1.31(3) . ?
O46 H46A 0.6129 . ?
O46 H46B 0.8002 . ?
C7 C8 1.38(3) . ?
C7 C6 1.46(3) . ?
C7 C10 1.40(3) . ?
C4 H4 0.9300 . ?
O7 W13 1.736(19) . ?
C19 C18 1.44(3) . ?
C19 C21 1.38(3) 2_576 ?
C19 C20 1.42(3) . ?
O5 W13 1.847(19) . ?
C14 H14 0.9300 . ?
O18 W13 1.96(2) . ?
C12 C11 1.35(3) . ?
C12 C13 1.47(3) . ?
C12 C9 1.35(3) . ?
N12 C3 1.43(3) . ?
N12 C2 1.38(3) . ?
N12 C1 1.33(3) . ?
C16 H16 0.9300 . ?
C18 H18A 0.9700 . ?
C18 H18B 0.9700 . ?
C24 H24A 0.9700 . ?
C24 H24B 0.9700 . ?
C24 C25 1.49(3) . ?
O45 H45A 0.9300 . ?
O45 H45B 0.9300 . ?
O4 W13 1.97(2) . ?
C21 H21 0.9300 . ?
C21 C20 1.40(3) . ?
C15 H15 0.9300 . ?
C5 H5 0.9300 . ?
C25 C26 1.37(3) . ?
C25 C30 1.36(3) . ?
C8 H8 0.9300 . ?
C8 C9 1.43(3) . ?
O6 W13 1.686(18) . ?
C26 H26 0.9300 . ?
C26 C27 1.36(3) . ?
C20 H20 0.9300 . ?
C6 H6A 0.9700 . ?
C6 H6B 0.9700 . ?
C28 C3 1.50(3) 1_565 ?
C28 C27 1.35(3) . ?
C28 C29 1.38(3) . ?
C17 H17 0.9300 . ?
C11 H11 0.9748 . ?
C11 C10 1.41(3) . ?
C10 H10 0.9300 . ?
C13 H13A 0.9700 . ?
C13 H13B 0.9700 . ?
N11 C2 1.36(3) . ?
C3 H3A 0.9700 . ?
C3 H3B 0.9700 . ?
C27 H27 0.9300 . ?
C30 H30 0.9300 . ?
C30 C29 1.33(3) . ?
C2 H2 0.9300 . ?
C9 H9 0.9300 . ?
C1 H1 0.9300 . ?
C29 H29 0.9300 . ?
C22 H22 0.9300 . ?
P2 O30 1.41(2) 2_666 ?
P2 O30 1.41(2) . ?
P2 O32 1.53(2) . ?
P2 O32 1.53(2) 2_666 ?
P2 O27 1.50(2) 2_666 ?
P2 O27 1.50(2) . ?
P2 O31 1.62(3) 2_666 ?
P2 O31 1.62(3) . ?
O30 O32 1.55(3) 2_666 ?
O30 O27 1.61(3) 2_666 ?
O30 O31 1.76(4) 2_666 ?
O32 O27 1.81(3) 2_666 ?
O17 O16 1.68(3) 2_667 ?
O17 O19 1.79(3) 2_667 ?
O17 O20 1.82(4) 2_667 ?
O16 O19 1.79(4) 2_667 ?
O16 O20 1.82(3) 2_667 ?
O16 W13 2.43(3) 2_667 ?
O19 W13 2.45(3) . ?

loop_
_geom_torsion_atom_site_label_1
_geom_torsion_atom_site_label_2
_geom_torsion_atom_site_label_3
_geom_torsion_atom_site_label_4
_geom_torsion
_geom_torsion_site_symmetry_1
_geom_torsion_site_symmetry_2
_geom_torsion_site_symmetry_3
_geom_torsion_site_symmetry_4
_geom_torsion_publ_flag
W4 O5 W13 O7 45.2(17) 2_667 . . . ?
W4 O5 W13 O18 -52(3) 2_667 . . . ?
W4 O5 W13 O4 -112.3(16) 2_667 . . . ?
W4 O5 W13 O6 153.9(15) 2_667 . . . ?
W4 O5 W13 O16 -16.5(14) 2_667 . . 2_667 ?
W4 O5 W13 O19 -49.2(17) 2_667 . . . ?
W6 O7 W13 O5 -52.0(17) . . . . ?
W6 O7 W13 O18 102.6(16) . . . . ?
W6 O7 W13 O4 32(4) . . . . ?
W6 O7 W13 O6 -157.3(14) . . . . ?
W6 O7 W13 O16 7.9(15) . . . 2_667 ?
W6 O7 W13 O19 41.4(17) . . . . ?
Cu1 N1 N2 Cu3 13.0(19) . . . . ?
Cu1 N1 N2 C5 -179.8(13) . . . . ?
Cu1 N1 C4 N3 -179.3(13) . . . . ?
Cu1 N13 N14 Cu2 -11.0(19) . . . . ?
Cu1 N13 N14 C22 174.7(13) . . . . ?
Cu1 N13 C23 N15 -173.4(14) . . . . ?
Cu1 N5 N4 Cu2 7.4(17) 1_545 . . 1_545 ?
Cu1 N5 N4 C15 -176.8(13) 1_545 . . . ?
Cu1 N5 C14 N6 173.9(14) 1_545 . . . ?
Cu1 N10 N11 C2 -173.8(17) . . . . ?
Cu1 N10 C1 N12 174.4(16) . . . . ?
Cu3 N7 C16 N9 -179.3(13) . . . . ?
Cu3 N2 C5 N3 165.9(13) . . . . ?
Cu2 N8 N7 Cu3 -2.0(19) . . . . ?
Cu2 N8 N7 C16 179.1(14) . . . . ?
Cu2 N8 C17 N9 -177.6(14) . . . . ?
Cu2 N14 C22 N15 -173.5(15) . . . . ?
Cu2 N4 C15 N6 176.1(14) 1_545 . . . ?
O29 W9 O37 W10 52.8(12) . . . . ?
O29 W9 O25 W7 -102.1(14) . . . . ?
O29 W12 O41 W11 -100.8(14) 2_666 . . . ?
N1 N2 C5 N3 0(2) . . . . ?
N8 N7 C16 N9 -1(2) . . . . ?
N13 N14 C22 N15 0(2) . . . . ?
O38 W8 O40 W11 -155.6(13) . . . . ?
O38 W8 O26 W9 152.9(15) . . . . ?
O38 W8 O39 W12 156.2(12) . . . . ?
N14 N13 C23 N15 -1(2) . . . . ?
O35 W10 O34 W7 -149.1(18) . . . 2_666 ?
N7 N8 C17 N9 3(2) . . . . ?
O33 W10 O34 W7 110.6(19) . . . 2_666 ?
O33 W12 O41 W11 -28(3) 2_666 . . . ?
N15 C24 C25 C26 147(2) . . . . ?
N15 C24 C25 C30 -35(3) . . . . ?
N5 N4 C15 N6 2(2) . . . . ?
N2 N1 C4 N3 3(2) . . . . ?
N4 N5 C14 N6 -3(2) . . . . ?
O24 W8 O40 W11 22(3) . . . . ?
O24 W8 O26 W9 52.5(15) . . . . ?
O24 W8 O39 W12 -103.7(13) . . . . ?
C23 N13 N14 Cu2 174.9(14) . . . . ?
C23 N13 N14 C22 1(2) . . . . ?
C23 N15 C24 C25 116(2) . . . . ?
C23 N15 C22 N14 0(2) . . . . ?
O14 W4 O12 W5 28(3) . . . . ?
O14 W6 O7 W1 58.5(15) 2_667 . . . ?
O14 W6 O7 W13 54.6(16) 2_667 . . . ?
O14 W6 O8 Cu1 98.6(13) 2_667 . . . ?
O14 W6 O9 W5 26(3) 2_667 . . . ?
O22 W3 O13 W4 -156.2(14) . . . . ?
O22 W3 O10 W5 153.6(15) . . . . ?
O22 W3 O18 W1 -149.6(16) . . . . ?
O22 W3 O18 W13 -162.2(16) . . . . ?
O22 W3 O21 W2 154.0(15) . . . . ?
N10 N11 C2 N12 -3(3) . . . . ?
O13 W4 O14 W6 99.6(13) . . . 2_667 ?
O13 W4 O12 W5 -53.3(15) . . . . ?
O13 W3 O10 W5 51.5(16) . . . . ?
O13 W3 O18 W1 31(3) . . . . ?
O13 W3 O18 W13 19(3) . . . . ?
O13 W3 O21 W2 -103.9(16) . . . . ?
C7 C8 C9 C12 0(4) . . . . ?
C4 N3 C5 N2 2(2) . . . . ?
C4 N3 C6 C7 120(2) . . . . ?
C4 N1 N2 Cu3 -169.4(13) . . . . ?
C4 N1 N2 C5 -2(2) . . . . ?
O7 W1 O18 W3 -106.6(16) . . . . ?
O7 W1 O4 W2 27(4) . . . . ?
O7 W6 O8 Cu1 11.7(14) . . . . ?
O7 W6 O9 W5 103.1(18) . . . . ?
C19 C21 C20 C19 3(3) 2_576 . . . ?
O5 W4 O14 W6 -56.3(13) 2_667 . . 2_667 ?
O5 W4 O12 W5 103.3(15) 2_667 . . . ?
O5 W1 O18 W3 -45(3) . . . . ?
O5 W1 O4 W2 100.0(15) . . . . ?
O3 W6 O7 W1 -15(3) 2_667 . . . ?
O3 W6 O7 W13 -19(3) 2_667 . . . ?
O3 W6 O8 Cu1 -171.0(12) 2_667 . . . ?
O3 W6 O9 W5 -55.8(19) 2_667 . . . ?
O3 W2 O2 W5 -56(2) . . . 2_667 ?
O10 W3 O13 W4 -53.8(15) . . . . ?
O10 W3 O18 W1 107.9(16) . . . . ?
O10 W3 O18 W13 95.3(17) . . . . ?
O10 W3 O21 W2 -27(3) . . . . ?
O10 W5 O12 W4 51.5(15) . . . . ?
O10 W5 O9 W6 -101.3(18) . . . . ?
C14 N6 C15 N4 -3(2) . . . . ?
C14 N6 C13 C12 -130(2) . . . . ?
C14 N5 N4 Cu2 -175.3(13) . . . 1_545 ?
C14 N5 N4 C15 0(2) . . . . ?
O18 W3 O13 W4 23(3) . . . . ?
O18 W3 O10 W5 -105.4(16) . . . . ?
O18 W3 O21 W2 52.8(16) . . . . ?
O18 W1 O4 W2 -53.5(16) . . . . ?
O12 W4 O14 W6 19(3) . . . 2_667 ?
O12 W5 O9 W6 -27(3) . . . . ?
C12 C11 C10 C7 -5(4) . . . . ?
O37 W9 O29 W12 -53.4(12) . . . 2_666 ?
O37 W9 O25 W7 -22(3) . . . . ?
O37 W10 O34 W7 36(3) . . . 2_666 ?
O40 W8 O26 W9 -104.7(15) . . . . ?
O40 W8 O39 W12 53.8(12) . . . . ?
O2 W5 O12 W4 -103.2(16) 2_667 . . . ?
O2 W5 O9 W6 53.6(19) 2_667 . . . ?
C16 N9 C18 C19 -127(2) . . . . ?
C16 N9 C17 N8 -3(2) . . . . ?
O36 W10 O34 W7 -47(2) . . . 2_666 ?
O21 W3 O13 W4 102.7(15) . . . . ?
O21 W3 O10 W5 -26(3) . . . . ?
O21 W3 O18 W1 -48.3(16) . . . . ?
O21 W3 O18 W13 -61.0(17) . . . . ?
O21 W2 O2 W5 22(4) . . . 2_667 ?
C18 N9 C16 N7 -177.8(17) . . . . ?
C18 N9 C17 N8 177.0(17) . . . . ?
C18 C19 C20 C21 176.8(19) . . . . ?
O15 W4 O14 W6 -157.1(12) . . . 2_667 ?
O15 W4 O12 W5 -156.3(14) . . . . ?
O26 W9 O29 W12 23(2) . . . 2_666 ?
O26 W9 O37 W10 -103.5(13) . . . . ?
O26 W9 O25 W7 54.0(14) . . . . ?
O26 W8 O40 W11 102.5(14) . . . . ?
O26 W8 O39 W12 -28(3) . . . . ?
O39 W8 O40 W11 -55.2(14) . . . . ?
O39 W8 O26 W9 -23(3) . . . . ?
O39 W12 O41 W11 57.5(14) . . . . ?
O43 W12 O41 W11 157.7(14) . . . . ?
C24 N15 C23 N13 178.5(19) . . . . ?
C24 N15 C22 N14 -178.3(18) . . . . ?
C24 C25 C26 C27 178(2) . . . . ?
C24 C25 C30 C29 -176(2) . . . . ?
O1 W2 O2 W5 -157.2(19) . . . 2_667 ?
O4 W1 O18 W3 49.9(17) . . . . ?
O4 W2 O2 W5 103(2) . . . 2_667 ?
C21 C19 C18 N9 80(2) 2_576 . . . ?
C21 C19 C20 C21 -3(3) 2_576 . . . ?
C15 N6 C14 N5 4(2) . . . . ?
C15 N6 C13 C12 51(3) . . . . ?
C5 N3 C4 N1 -4(2) . . . . ?
C5 N3 C6 C7 -64(3) . . . . ?
C25 C26 C27 C28 -1(4) . . . . ?
C25 C30 C29 C28 -3(4) . . . . ?
C8 C7 C6 N3 -57(3) . . . . ?
C8 C7 C10 C11 -4(3) . . . . ?
O28 W9 O29 W12 -155.8(13) . . . 2_666 ?
O28 W9 O37 W10 154.9(12) . . . . ?
O28 W9 O25 W7 155.9(13) . . . . ?
O8 W6 O7 W1 157.6(15) . . . . ?
O8 W6 O7 W13 153.7(16) . . . . ?
O8 W6 O9 W5 -159.2(18) . . . . ?
O6 W1 O18 W3 157.6(15) . . . . ?
O6 W1 O4 W2 -157.6(14) . . . . ?
C26 C25 C30 C29 2(4) . . . . ?
C20 C19 C18 N9 -100(2) . . . . ?
C6 N3 C4 N1 173.2(17) . . . . ?
C6 N3 C5 N2 -174.4(18) . . . . ?
C6 C7 C8 C9 -174(2) . . . . ?
C6 C7 C10 C11 176(2) . . . . ?
O25 W9 O29 W12 103.9(12) . . . 2_666 ?
O25 W9 O37 W10 -28(2) . . . . ?
C17 N8 N7 Cu3 177.7(13) . . . . ?
C17 N8 N7 C16 -1(2) . . . . ?
C17 N9 C16 N7 2(2) . . . . ?
C17 N9 C18 C19 53(3) . . . . ?
C11 C12 C13 N6 -133(2) . . . . ?
C11 C12 C9 C8 -8(4) . . . . ?
C10 C7 C8 C9 6(3) . . . . ?
C10 C7 C6 N3 123(2) . . . . ?
C13 N6 C14 N5 -175.8(18) . . . . ?
C13 N6 C15 N4 176.0(17) . . . . ?
C13 C12 C11 C10 -174(2) . . . . ?
C13 C12 C9 C8 176(2) . . . . ?
N11 N10 C1 N12 -1(3) . . . . ?
C3 N12 C2 N11 173(2) . . . . ?
C3 N12 C1 N10 -171(2) . . . . ?
C3 C28 C27 C26 -173(2) 1_565 . . . ?
C3 C28 C29 C30 174(2) 1_565 . . . ?
C27 C28 C29 C30 1(4) . . . . ?
C30 C25 C26 C27 0(3) . . . . ?
O9 W6 O7 W1 -101.6(16) . . . . ?
O9 W6 O7 W13 -105.5(17) . . . . ?
O9 W6 O8 Cu1 -79.4(14) . . . . ?
O9 W5 O12 W4 -23(3) . . . . ?
C2 N12 C3 C28 59(3) . . . 1_545 ?
C2 N12 C1 N10 -1(3) . . . . ?
C9 C12 C11 C10 10(4) . . . . ?
C9 C12 C13 N6 43(3) . . . . ?
C1 N10 N11 C2 2(3) . . . . ?
C1 N12 C3 C28 -132(3) . . . 1_545 ?
C1 N12 C2 N11 2(3) . . . . ?
C29 C28 C27 C26 0(4) . . . . ?
C22 N15 C23 N13 0(2) . . . . ?
C22 N15 C24 C25 -66(3) . . . . ?
O11 W5 O12 W4 154.7(16) . . . . ?
O11 W5 O9 W6 155.4(18) . . . . ?
O30 W12 O41 W11 -35.5(15) . . . . ?
O30 P2 O32 W8 50.9(19) . . . 2_666 ?
O30 P2 O32 W8 -129.1(19) 2_666 . . 2_666 ?
O30 P2 O32 W12 1.3(16) 2_666 . . 2_666 ?
O30 P2 O32 W12 -178.7(16) . . . 2_666 ?
O30 P2 O32 O30 180.002(5) . . . 2_666 ?
O30 P2 O32 O27 -127.5(17) 2_666 . . 2_666 ?
O30 P2 O32 O27 52.5(17) . . . 2_666 ?
O30 P2 O27 W9 0.2(16) 2_666 . . . ?
O30 P2 O27 W9 -179.8(16) . . . . ?
O30 P2 O27 W8 -52.1(19) . . . . ?
O30 P2 O27 W8 127.9(19) 2_666 . . . ?
O30 P2 O27 O30 180.000(10) . . . 2_666 ?
O30 P2 O27 O32 129.5(16) 2_666 . . 2_666 ?
O30 P2 O27 O32 -50.5(16) . . . 2_666 ?
O30 P2 O31 W10 176.3(14) . . . . ?
O30 P2 O31 W10 -3.7(14) 2_666 . . . ?
O30 P2 O31 W11 -122.7(17) 2_666 . . . ?
O30 P2 O31 W11 57.3(17) . . . . ?
O30 P2 O31 W7 121.9(17) 2_666 . . 2_666 ?
O30 P2 O31 W7 -58.1(17) . . . 2_666 ?
O30 P2 O31 O30 179.999(5) . . . 2_666 ?
O32 W8 O40 W11 5.9(12) 2_666 . . . ?
O32 W8 O26 W9 -38.4(16) 2_666 . . . ?
O32 W8 O39 W12 -10.7(11) 2_666 . . . ?
O32 W12 O41 W11 -7.0(13) 2_666 . . . ?
O32 P2 O30 W12 1.2(14) 2_666 . . . ?
O32 P2 O30 W12 -178.8(14) . . . . ?
O32 P2 O30 O32 179.999(7) . . . 2_666 ?
O32 P2 O30 O27 -55.7(17) . . . 2_666 ?
O32 P2 O30 O27 124.3(17) 2_666 . . 2_666 ?
O32 P2 O30 O31 63.5(16) . . . 2_666 ?
O32 P2 O30 O31 -116.5(16) 2_666 . . 2_666 ?
O32 P2 O27 W9 -129(2) 2_666 . . . ?
O32 P2 O27 W9 51(2) . . . . ?
O32 P2 O27 W8 -1.6(14) 2_666 . . . ?
O32 P2 O27 W8 178.4(14) . . . . ?
O32 P2 O27 O30 50.5(16) . . . 2_666 ?
O32 P2 O27 O30 -129.5(16) 2_666 . . 2_666 ?
O32 P2 O27 O32 180.002(8) . . . 2_666 ?
O32 P2 O31 W10 121.1(17) 2_666 . . . ?
O32 P2 O31 W10 -58.9(17) . . . . ?
O32 P2 O31 W11 -177.9(13) . . . . ?
O32 P2 O31 W11 2.1(13) 2_666 . . . ?
O32 P2 O31 W7 66.6(16) . . . 2_666 ?
O32 P2 O31 W7 -113.4(16) 2_666 . . 2_666 ?
O32 P2 O31 O30 -55.2(15) . . . 2_666 ?
O32 P2 O31 O30 124.8(15) 2_666 . . 2_666 ?
O27 W9 O29 W12 37.3(13) . . . 2_666 ?
O27 W9 O37 W10 -39.4(13) . . . . ?
O27 W9 O25 W7 -8.8(13) . . . . ?
O27 W8 O40 W11 40.6(14) . . . . ?
O27 W8 O26 W9 -11.7(13) . . . . ?
O27 W8 O39 W12 -37.9(13) . . . . ?
O27 P2 O30 W12 -123(2) 2_666 . . . ?
O27 P2 O30 W12 57(2) . . . . ?
O27 P2 O30 O32 -124.3(17) 2_666 . . 2_666 ?
O27 P2 O30 O32 55.7(17) . . . 2_666 ?
O27 P2 O30 O27 180.001(9) . . . 2_666 ?
O27 P2 O30 O31 119.2(16) 2_666 . . 2_666 ?
O27 P2 O30 O31 -60.8(16) . . . 2_666 ?
O27 P2 O32 W8 -1.6(14) 2_666 . . 2_666 ?
O27 P2 O32 W8 178.4(14) . . . 2_666 ?
O27 P2 O32 W12 129(2) 2_666 . . 2_666 ?
O27 P2 O32 W12 -51(2) . . . 2_666 ?
O27 P2 O32 O30 127.5(17) 2_666 . . 2_666 ?
O27 P2 O32 O30 -52.5(17) . . . 2_666 ?
O27 P2 O32 O27 179.999(7) . . . 2_666 ?
O27 P2 O31 W10 -126.5(18) 2_666 . . . ?
O27 P2 O31 W10 53.5(18) . . . . ?
O27 P2 O31 W11 114.5(16) 2_666 . . . ?
O27 P2 O31 W11 -65.5(16) . . . . ?
O27 P2 O31 W7 179.0(13) . . . 2_666 ?
O27 P2 O31 W7 -1.0(13) 2_666 . . 2_666 ?
O27 P2 O31 O30 -122.9(15) 2_666 . . 2_666 ?
O27 P2 O31 O30 57.1(15) . . . 2_666 ?
O31 W10 O34 W7 14.2(17) . . . 2_666 ?
O31 P2 O30 W12 118(2) 2_666 . . . ?
O31 P2 O30 W12 -62(2) . . . . ?
O31 P2 O30 O32 -63.5(16) . . . 2_666 ?
O31 P2 O30 O32 116.5(16) 2_666 . . 2_666 ?
O31 P2 O30 O27 -119.2(16) 2_666 . . 2_666 ?
O31 P2 O30 O27 60.8(16) . . . 2_666 ?
O31 P2 O30 O31 180.002(4) . . . 2_666 ?
O31 P2 O32 W8 -69.0(15) . . . 2_666 ?
O31 P2 O32 W8 111.0(15) 2_666 . . 2_666 ?
O31 P2 O32 W12 61.3(19) . . . 2_666 ?
O31 P2 O32 W12 -118.7(19) 2_666 . . 2_666 ?
O31 P2 O32 O30 -120.0(16) 2_666 . . 2_666 ?
O31 P2 O32 O30 60.0(16) . . . 2_666 ?
O31 P2 O32 O27 112.6(14) 2_666 . . 2_666 ?
O31 P2 O32 O27 -67.4(14) . . . 2_666 ?
O31 P2 O27 W9 -59(2) . . . . ?
O31 P2 O27 W9 121(2) 2_666 . . . ?
O31 P2 O27 W8 -111.5(16) 2_666 . . . ?
O31 P2 O27 W8 68.5(16) . . . . ?
O31 P2 O27 O30 -59.4(15) . . . 2_666 ?
O31 P2 O27 O30 120.6(15) 2_666 . . 2_666 ?
O31 P2 O27 O32 70.2(13) . . . 2_666 ?
O31 P2 O27 O32 -109.8(13) 2_666 . . 2_666 ?
O17 W4 O14 W6 35.8(13) 2_667 . . 2_667 ?
O17 W4 O12 W5 9.0(13) 2_667 . . . ?
O17 W3 O13 W4 7.7(13) 2_667 . . . ?
O17 W3 O10 W5 -9.7(14) 2_667 . . . ?
O17 W3 O18 W1 44.8(16) 2_667 . . . ?
O17 W3 O18 W13 32.2(17) 2_667 . . . ?
O17 W3 O21 W2 -41.0(16) 2_667 . . . ?
O17 W5 O12 W4 -8.9(13) 2_667 . . . ?
O17 W5 O9 W6 -39.3(19) 2_667 . . . ?
O17 P1 O16 W4 0.0(15) 2_667 . . . ?
O17 P1 O16 W4 -180.0(15) . . . . ?
O17 P1 O16 W6 -57.1(18) . . . 2_667 ?
O17 P1 O16 W6 122.9(18) 2_667 . . 2_667 ?
O17 P1 O16 O17 180.001(11) . . . 2_667 ?
O17 P1 O16 O19 58.1(16) . . . 2_667 ?
O17 P1 O16 O19 -121.9(16) 2_667 . . 2_667 ?
O17 P1 O16 O20 -59.0(16) . . . 2_667 ?
O17 P1 O16 O20 121.0(16) 2_667 . . 2_667 ?
O17 P1 O16 W13 54.8(19) . . . 2_667 ?
O17 P1 O16 W13 -125.2(19) 2_667 . . 2_667 ?
O17 P1 O19 W3 -179.9(15) . . . . ?
O17 P1 O19 W3 0.1(15) 2_667 . . . ?
O17 P1 O19 W1 126(2) 2_667 . . . ?
O17 P1 O19 W1 -54(2) . . . . ?
O17 P1 O19 W2 62.4(18) . . . . ?
O17 P1 O19 W2 -117.6(18) 2_667 . . . ?
O17 P1 O19 O17 179.999(12) . . . 2_667 ?
O17 P1 O19 O16 124.3(15) 2_667 . . 2_667 ?
O17 P1 O19 O16 -55.7(15) . . . 2_667 ?
O17 P1 O19 W13 -58.8(19) . . . . ?
O17 P1 O19 W13 121.2(19) 2_667 . . . ?
O17 P1 O20 W6 -121.6(18) 2_667 . . . ?
O17 P1 O20 W6 58.4(18) . . . . ?
O17 P1 O20 W5 -179.8(13) . . . . ?
O17 P1 O20 W5 0.2(13) 2_667 . . . ?
O17 P1 O20 W2 -61.6(16) . . . 2_667 ?
O17 P1 O20 W2 118.4(16) 2_667 . . 2_667 ?
O17 P1 O20 O17 180.000(2) . . . 2_667 ?
O17 P1 O20 O16 56.3(14) . . . 2_667 ?
O17 P1 O20 O16 -123.7(14) 2_667 . . 2_667 ?
O16 W4 O14 W6 6.1(12) . . . 2_667 ?
O16 W4 O12 W5 39.3(15) . . . . ?
O16 W6 O7 W1 -4.1(14) 2_667 . . . ?
O16 W6 O7 W13 -8.0(15) 2_667 . . . ?
O16 W6 O8 Cu1 53(3) 2_667 . . . ?
O16 W6 O9 W5 39.3(19) 2_667 . . . ?
O16 P1 O17 W4 -180.0(14) . . . 2_667 ?
O16 P1 O17 W4 0.0(14) 2_667 . . 2_667 ?
O16 P1 O17 W3 -58.0(19) . . . 2_667 ?
O16 P1 O17 W3 122.0(19) 2_667 . . 2_667 ?
O16 P1 O17 W5 -120.8(18) 2_667 . . 2_667 ?
O16 P1 O17 W5 59.2(18) . . . 2_667 ?
O16 P1 O17 O16 180.000(12) . . . 2_667 ?
O16 P1 O17 O19 121.9(17) 2_667 . . 2_667 ?
O16 P1 O17 O19 -58.1(17) . . . 2_667 ?
O16 P1 O17 O20 59.0(15) . . . 2_667 ?
O16 P1 O17 O20 -121.0(15) 2_667 . . 2_667 ?
O16 P1 O19 W3 -124(2) 2_667 . . . ?
O16 P1 O19 W3 56(2) . . . . ?
O16 P1 O19 W1 1.3(16) 2_667 . . . ?
O16 P1 O19 W1 -178.7(16) . . . . ?
O16 P1 O19 W2 118.1(17) 2_667 . . . ?
O16 P1 O19 W2 -61.9(17) . . . . ?
O16 P1 O19 O17 -124.3(15) 2_667 . . 2_667 ?
O16 P1 O19 O17 55.7(15) . . . 2_667 ?
O16 P1 O19 O16 179.998(1) . . . 2_667 ?
O16 P1 O19 W13 176.9(14) . . . . ?
O16 P1 O19 W13 -3.1(14) 2_667 . . . ?
O16 P1 O20 W6 2.1(14) 2_667 . . . ?
O16 P1 O20 W6 -177.9(14) . . . . ?
O16 P1 O20 W5 123.9(18) 2_667 . . . ?
O16 P1 O20 W5 -56.1(18) . . . . ?
O16 P1 O20 W2 62.1(17) . . . 2_667 ?
O16 P1 O20 W2 -117.9(17) 2_667 . . 2_667 ?
O16 P1 O20 O17 -56.3(14) . . . 2_667 ?
O16 P1 O20 O17 123.7(14) 2_667 . . 2_667 ?
O16 P1 O20 O16 180.002(12) . . . 2_667 ?
O19 W3 O13 W4 37.9(16) . . . . ?
O19 W3 O10 W5 -42.7(17) . . . . ?
O19 W3 O18 W1 14.5(15) . . . . ?
O19 W3 O18 W13 1.8(15) . . . . ?
O19 W3 O21 W2 -7.9(14) . . . . ?
O19 W1 O18 W3 -14.6(15) . . . . ?
O19 W1 O4 W2 6.9(14) . . . . ?
O19 W2 O2 W5 39(2) . . . 2_667 ?
O19 P1 O17 W4 -121.9(19) 2_667 . . 2_667 ?
O19 P1 O17 W4 58.1(19) . . . 2_667 ?
O19 P1 O17 W3 -179.9(15) . . . 2_667 ?
O19 P1 O17 W3 0.1(15) 2_667 . . 2_667 ?
O19 P1 O17 W5 -62.7(18) . . . 2_667 ?
O19 P1 O17 W5 117.3(18) 2_667 . . 2_667 ?
O19 P1 O17 O16 -121.9(17) 2_667 . . 2_667 ?
O19 P1 O17 O16 58.1(17) . . . 2_667 ?
O19 P1 O17 O19 180.000(13) . . . 2_667 ?
O19 P1 O17 O20 -62.9(16) . . . 2_667 ?
O19 P1 O17 O20 117.1(16) 2_667 . . 2_667 ?
O19 P1 O16 W4 -58(2) . . . . ?
O19 P1 O16 W4 122(2) 2_667 . . . ?
O19 P1 O16 W6 64.9(17) . . . 2_667 ?
O19 P1 O16 W6 -115.1(17) 2_667 . . 2_667 ?
O19 P1 O16 O17 -58.1(16) . . . 2_667 ?
O19 P1 O16 O17 121.9(16) 2_667 . . 2_667 ?
O19 P1 O16 O19 179.998(2) . . . 2_667 ?
O19 P1 O16 O20 62.9(15) . . . 2_667 ?
O19 P1 O16 O20 -117.1(15) 2_667 . . 2_667 ?
O19 P1 O16 W13 -3.3(15) 2_667 . . 2_667 ?
O19 P1 O16 W13 176.7(15) . . . 2_667 ?
O19 P1 O20 W6 120.3(19) 2_667 . . . ?
O19 P1 O20 W6 -59.7(18) . . . . ?
O19 P1 O20 W5 62.0(18) . . . . ?
O19 P1 O20 W5 -118.0(18) 2_667 . . . ?
O19 P1 O20 W2 -179.7(13) . . . 2_667 ?
O19 P1 O20 W2 0.3(13) 2_667 . . 2_667 ?
O19 P1 O20 O17 61.8(15) . . . 2_667 ?
O19 P1 O20 O17 -118.2(15) 2_667 . . 2_667 ?
O19 P1 O20 O16 -61.8(15) . . . 2_667 ?
O19 P1 O20 O16 118.2(15) 2_667 . . 2_667 ?
O20 W6 O7 W1 -37.4(16) . . . . ?
O20 W6 O7 W13 -41.3(17) . . . . ?
O20 W6 O8 Cu1 -117(3) . . . . ?
O20 W6 O9 W5 7.9(16) . . . . ?
O20 W5 O12 W4 -39.8(16) . . . . ?
O20 W5 O9 W6 -7.8(16) . . . . ?
O20 W2 O2 W5 6.0(17) 2_667 . . 2_667 ?
O20 P1 O17 W4 -59.0(18) . . . 2_667 ?
O20 P1 O17 W4 121.0(18) 2_667 . . 2_667 ?
O20 P1 O17 W3 63.0(17) . . . 2_667 ?
O20 P1 O17 W3 -117.0(17) 2_667 . . 2_667 ?
O20 P1 O17 W5 0.2(13) 2_667 . . 2_667 ?
O20 P1 O17 W5 -179.8(13) . . . 2_667 ?
O20 P1 O17 O16 121.0(16) 2_667 . . 2_667 ?
O20 P1 O17 O16 -59.0(16) . . . 2_667 ?
O20 P1 O17 O19 62.9(16) . . . 2_667 ?
O20 P1 O17 O19 -117.1(16) 2_667 . . 2_667 ?
O20 P1 O17 O20 180.002(2) . . . 2_667 ?
O20 P1 O16 W4 -121(2) 2_667 . . . ?
O20 P1 O16 W4 59(2) . . . . ?
O20 P1 O16 W6 -178.1(13) . . . 2_667 ?
O20 P1 O16 W6 2.0(13) 2_667 . . 2_667 ?
O20 P1 O16 O17 -121.0(16) 2_667 . . 2_667 ?
O20 P1 O16 O17 59.0(16) . . . 2_667 ?
O20 P1 O16 O19 -62.9(15) . . . 2_667 ?
O20 P1 O16 O19 117.1(15) 2_667 . . 2_667 ?
O20 P1 O16 O20 179.999(13) . . . 2_667 ?
O20 P1 O16 W13 113.8(18) 2_667 . . 2_667 ?
O20 P1 O16 W13 -66.2(18) . . . 2_667 ?
O20 P1 O19 W3 117.9(19) 2_667 . . . ?
O20 P1 O19 W3 -62.1(19) . . . . ?
O20 P1 O19 W1 63(2) . . . . ?
O20 P1 O19 W1 -117(2) 2_667 . . . ?
O20 P1 O19 W2 -179.7(13) . . . . ?
O20 P1 O19 W2 0.3(13) 2_667 . . . ?
O20 P1 O19 O17 -62.2(15) . . . 2_667 ?
O20 P1 O19 O17 117.8(15) 2_667 . . 2_667 ?
O20 P1 O19 O16 62.1(14) . . . 2_667 ?
O20 P1 O19 O16 -117.9(14) 2_667 . . 2_667 ?
O20 P1 O19 W13 59.0(18) . . . . ?
O20 P1 O19 W13 -121.0(18) 2_667 . . . ?

loop_
_smtbx_masks_void_nr
_smtbx_masks_void_average_x
_smtbx_masks_void_average_y
_smtbx_masks_void_average_z
_smtbx_masks_void_volume
_smtbx_masks_void_count_electrons
_smtbx_masks_void_content
1 -0.240 0.000 0.500 930.5 193.4 ?
